data_4103624
loop_
_publ_author_name
'Jonathan Jeck'
'Iulia Bejan'
'Andrew J. P. White'
'Dominik Nied'
'Frank Breher'
'David Scheschkewitz'

_publ_section_title
;
 Transfer of a Disilenyl Moiety to Aromatic Substrates and Lateral
 Functional Group Transformation in Aryl Disilenes
;
_journal_name_full 'Journal of the American Chemical Society'
_journal_page_first 17306
_journal_page_last 17315
_journal_paper_doi 10.1021/ja107547s
_journal_volume 132
_journal_year 2010
_chemical_absolute_configuration unk
_chemical_formula_moiety 'C51 H73 F Si2'
_chemical_formula_sum 'C51 H73 F Si2'
_chemical_formula_weight 761.27
_chemical_melting_point 416(2)
_chemical_name_systematic
; 
 1-(para-Fluorophenyl)-1,2,2-(2',4',6'-triisopropylphenyl)disilene 
;
_space_group_IT_number 4
_symmetry_cell_setting monoclinic
_symmetry_space_group_name_Hall 'P 2yb'
_symmetry_space_group_name_H-M 'P 1 21 1'
_atom_sites_solution_hydrogens geom
_atom_sites_solution_primary direct
_atom_sites_solution_secondary difmap
_audit_creation_method SHELXL-97
_cell_angle_alpha 90.00
_cell_angle_beta 100.2271(5)
_cell_angle_gamma 90.00
_cell_formula_units_Z 8
_cell_length_a 15.38356(8)
_cell_length_b 16.80979(9)
_cell_length_c 37.8732(2)
_cell_measurement_reflns_used 46998
_cell_measurement_temperature 173(2)
_cell_measurement_theta_max 72.4039
_cell_measurement_theta_min 2.3695
_cell_volume 9638.19(9)
_computing_cell_refinement 'CrysAlis RED, Oxford Diffraction Ltd'
_computing_data_collection 'CrysAlis CCD, Oxford Diffraction Ltd'
_computing_data_reduction 'CrysAlis RED, Oxford Diffraction Ltd'
_computing_molecular_graphics 'Bruker SHELXTL'
_computing_publication_material 'Bruker SHELXTL'
_computing_structure_refinement 'SHELXL-97 (Sheldrick, 1997)'
_computing_structure_solution 'SHELXS-97 (Sheldrick, 1990)'
_diffrn_ambient_temperature 173(2)
_diffrn_detector_area_resol_mean 8.2556
_diffrn_measured_fraction_theta_full 0.988
_diffrn_measured_fraction_theta_max 0.988
_diffrn_measurement_device_type 'OD Xcalibur PX Ultra'
_diffrn_measurement_method 'omega scans'
_diffrn_radiation_monochromator graphite
_diffrn_radiation_source 'Enhance Ultra (Cu) X-ray Source'
_diffrn_radiation_type CuK\a
_diffrn_radiation_wavelength 1.54184
_diffrn_reflns_av_R_equivalents 0.0262
_diffrn_reflns_av_sigmaI/netI 0.0335
_diffrn_reflns_limit_h_max 13
_diffrn_reflns_limit_h_min -18
_diffrn_reflns_limit_k_max 20
_diffrn_reflns_limit_k_min -20
_diffrn_reflns_limit_l_max 46
_diffrn_reflns_limit_l_min -41
_diffrn_reflns_number 73962
_diffrn_reflns_theta_full 72.58
_diffrn_reflns_theta_max 72.58
_diffrn_reflns_theta_min 2.37
_diffrn_standards_number 0
_exptl_absorpt_coefficient_mu 0.919
_exptl_absorpt_correction_T_max 0.924
_exptl_absorpt_correction_T_min 0.805
_exptl_absorpt_correction_type analytical
_exptl_absorpt_process_details
; 
CrysAlisPro, Oxford Diffraction Ltd., 
Version 1.171.33.48 (release 15-09-2009 CrysAlis171 .NET) 
(compiled Sep 15 2009,11:49:04) 
Analytical numeric absorption correction using a multifaceted crystal 
model based on expressions derived by R.C. Clark & J.S. Reid. 
(Clark, R. C. & Reid, J. S. (1995). Acta Cryst. A51, 887-897) 
;
_exptl_crystal_colour Yellow
_exptl_crystal_density_diffrn 1.049
_exptl_crystal_density_method 'not measured'
_exptl_crystal_description blocks
_exptl_crystal_F_000 3328
_exptl_crystal_size_max 0.28
_exptl_crystal_size_mid 0.27
_exptl_crystal_size_min 0.09
_refine_diff_density_max 0.701
_refine_diff_density_min -0.284
_refine_diff_density_rms 0.038
_refine_ls_abs_structure_details 'Flack H D (1983), Acta Cryst. A39, 876-881, 16989 Friedel pairs'
_refine_ls_abs_structure_Flack 0.167(11)
_refine_ls_extinction_method none
_refine_ls_goodness_of_fit_ref 1.045
_refine_ls_hydrogen_treatment constr
_refine_ls_matrix_type full
_refine_ls_number_parameters 2024
_refine_ls_number_reflns 36582
_refine_ls_number_restraints 439
_refine_ls_restrained_S_all 1.054
_refine_ls_R_factor_all 0.0519
_refine_ls_R_factor_gt 0.0470
_refine_ls_shift/su_max 0.001
_refine_ls_shift/su_mean 0.000
_refine_ls_structure_factor_coef Fsqd
_refine_ls_weighting_details 'calc w=1/[\s^2^(Fo^2^)+(0.0760P)^2^+1.9301P] where P=(Fo^2^+2Fc^2^)/3'
_refine_ls_weighting_scheme calc
_refine_ls_wR_factor_gt 0.1245
_refine_ls_wR_factor_ref 0.1272
_reflns_number_gt 33450
_reflns_number_total 36582
_reflns_threshold_expression >2sigma(I)
_cod_data_source_file ja107547s_si_008_1.cif
_cod_data_source_block 6b
_cod_database_code 4103624

loop_
_symmetry_equiv_pos_as_xyz
'x, y, z'
'-x, y+1/2, -z'

loop_
_atom_site_label
_atom_site_type_symbol
_atom_site_fract_x
_atom_site_fract_y
_atom_site_fract_z
_atom_site_U_iso_or_equiv
_atom_site_adp_type
_atom_site_occupancy
_atom_site_symmetry_multiplicity
_atom_site_calc_flag
_atom_site_refinement_flags
_atom_site_disorder_assembly
_atom_site_disorder_group
Si1A Si 0.44881(4) 0.89146(4) 0.094012(19) 0.04088(15) Uani 1 1 d . . .
Si2A Si 0.56187(4) 0.94504(4) 0.126764(15) 0.03370(13) Uani 1 1 d . . .
C1A C 0.45219(14) 0.79745(15) 0.06791(7) 0.0365(5) Uani 1 1 d . . .
C2A C 0.39253(19) 0.78724(17) 0.03627(8) 0.0501(6) Uani 1 1 d . . .
H2AA H 0.3545 0.8301 0.0275 0.060 Uiso 1 1 calc R . .
C3A C 0.3860(2) 0.71736(17) 0.01692(8) 0.0520(6) Uani 1 1 d . . .
H3AA H 0.3449 0.7121 -0.0049 0.062 Uiso 1 1 calc R . .
C4A C 0.44070(16) 0.65563(15) 0.03007(7) 0.0414(5) Uani 1 1 d . . .
F4A F 0.43263(12) 0.58569(10) 0.01176(5) 0.0601(4) Uani 1 1 d . . .
C5A C 0.50159(16) 0.66175(16) 0.06107(7) 0.0430(5) Uani 1 1 d . . .
H5AA H 0.5391 0.6183 0.0695 0.052 Uiso 1 1 calc R . .
C6A C 0.50719(15) 0.73312(16) 0.07998(7) 0.0391(5) Uani 1 1 d . . .
H6AA H 0.5492 0.7382 0.1015 0.047 Uiso 1 1 calc R . .
C7A C 0.33497(14) 0.93617(14) 0.08562(6) 0.0339(4) Uani 1 1 d . . .
C8A C 0.31569(14) 1.00607(14) 0.06524(6) 0.0344(4) Uani 1 1 d . . .
C9A C 0.23082(14) 1.03867(14) 0.06122(6) 0.0350(4) Uani 1 1 d . . .
H9AA H 0.2186 1.0865 0.0479 0.042 Uiso 1 1 calc R . .
C10A C 0.16389(14) 1.00354(15) 0.07602(6) 0.0356(5) Uani 1 1 d . . .
C11A C 0.18339(14) 0.93321(15) 0.09515(6) 0.0368(5) Uani 1 1 d . . .
H11A H 0.1380 0.9077 0.1050 0.044 Uiso 1 1 calc R . .
C12A C 0.26735(15) 0.89879(15) 0.10046(6) 0.0375(5) Uani 1 1 d . . .
C13A C 0.38259(16) 1.04783(17) 0.04640(7) 0.0434(5) Uani 1 1 d . . .
H13A H 0.4353 1.0122 0.0484 0.052 Uiso 1 1 calc R . .
C14A C 0.4139(2) 1.1254(2) 0.06457(10) 0.0623(8) Uani 1 1 d . . .
H14A H 0.4373 1.1156 0.0900 0.093 Uiso 1 1 calc R . .
H14B H 0.3642 1.1627 0.0624 0.093 Uiso 1 1 calc R . .
H14C H 0.4604 1.1482 0.0530 0.093 Uiso 1 1 calc R . .
C15A C 0.3470(2) 1.0599(3) 0.00624(8) 0.0631(8) Uani 1 1 d . . .
H15A H 0.3279 1.0086 -0.0048 0.095 Uiso 1 1 calc R . .
H15B H 0.3937 1.0822 -0.0053 0.095 Uiso 1 1 calc R . .
H15C H 0.2967 1.0965 0.0032 0.095 Uiso 1 1 calc R . .
C16A C 0.07216(15) 1.04032(16) 0.07047(7) 0.0425(5) Uani 1 1 d . . .
H16A H 0.0757 1.0929 0.0585 0.051 Uiso 1 1 calc R . .
C17A C 0.0415(2) 1.0559(2) 0.10582(10) 0.0615(8) Uani 1 1 d . . .
H17A H 0.0851 1.0890 0.1212 0.092 Uiso 1 1 calc R . .
H17B H 0.0350 1.0052 0.1179 0.092 Uiso 1 1 calc R . .
H17C H -0.0155 1.0836 0.1012 0.092 Uiso 1 1 calc R . .
C18A C 0.00660(18) 0.9896(2) 0.04556(10) 0.0640(8) Uani 1 1 d . . .
H18A H 0.0280 0.9813 0.0230 0.096 Uiso 1 1 calc R . .
H18B H -0.0507 1.0166 0.0407 0.096 Uiso 1 1 calc R . .
H18C H 0.0001 0.9380 0.0569 0.096 Uiso 1 1 calc R . .
C19A C 0.28199(17) 0.82091(17) 0.12096(8) 0.0465(6) Uani 1 1 d . . .
H19A H 0.3471 0.8107 0.1255 0.056 Uiso 1 1 calc R . .
C20A C 0.2538(3) 0.8226(3) 0.15698(11) 0.0831(11) Uani 1 1 d . . .
H20A H 0.2832 0.8669 0.1712 0.125 Uiso 1 1 calc R . .
H20B H 0.2703 0.7724 0.1696 0.125 Uiso 1 1 calc R . .
H20C H 0.1897 0.8296 0.1537 0.125 Uiso 1 1 calc R . .
C21A C 0.2393(3) 0.7525(2) 0.09895(12) 0.0743(10) Uani 1 1 d . . .
H21A H 0.2578 0.7527 0.0755 0.111 Uiso 1 1 calc R . .
H21B H 0.1749 0.7579 0.0956 0.111 Uiso 1 1 calc R . .
H21C H 0.2573 0.7024 0.1114 0.111 Uiso 1 1 calc R . .
C22A C 0.55800(15) 1.04058(16) 0.15303(6) 0.0380(5) Uani 1 1 d . A .
C23A C 0.62398(16) 1.09863(17) 0.15129(7) 0.0451(6) Uani 1 1 d . . .
C24A C 0.62815(19) 1.16544(19) 0.17354(9) 0.0582(8) Uani 1 1 d . A .
H24A H 0.6730 1.2039 0.1726 0.070 Uiso 1 1 calc R . .
C25A C 0.5695(2) 1.1779(2) 0.19695(10) 0.0653(9) Uani 1 1 d . . .
C26A C 0.50454(19) 1.1224(2) 0.19754(8) 0.0578(8) Uani 1 1 d . A .
H26A H 0.4636 1.1304 0.2133 0.069 Uiso 1 1 calc R . .
C27A C 0.49622(16) 1.05505(18) 0.17611(7) 0.0454(6) Uani 1 1 d . . .
C28A C 0.69037(17) 1.09089(16) 0.12622(8) 0.0473(6) Uani 1 1 d . . .
H28A H 0.6763 1.0407 0.1122 0.057 Uiso 1 1 calc R . .
C29A C 0.7849(2) 1.0833(2) 0.14685(11) 0.0651(8) Uani 1 1 d . . .
H29A H 0.7884 1.0386 0.1636 0.098 Uiso 1 1 calc R . .
H29B H 0.8017 1.1325 0.1602 0.098 Uiso 1 1 calc R . .
H29C H 0.8252 1.0740 0.1299 0.098 Uiso 1 1 calc R . .
C30A C 0.6819(3) 1.1596(2) 0.09934(12) 0.0715(9) Uani 1 1 d . . .
H30A H 0.7248 1.1526 0.0833 0.107 Uiso 1 1 calc R . .
H30B H 0.6934 1.2101 0.1123 0.107 Uiso 1 1 calc R . .
H30C H 0.6220 1.1603 0.0852 0.107 Uiso 1 1 calc R . .
C31A C 0.5715(2) 1.2468(2) 0.22358(10) 0.0468(12) Uani 0.735(11) 1 d PDU A 1
H31A H 0.5437 1.2292 0.2442 0.056 Uiso 0.735(11) 1 calc PR A 1
C32A C 0.6659(5) 1.2743(8) 0.2377(3) 0.112(4) Uani 0.735(11) 1 d PDU A 1
H32A H 0.6649 1.3182 0.2546 0.167 Uiso 0.735(11) 1 calc PR A 1
H32B H 0.6931 1.2924 0.2175 0.167 Uiso 0.735(11) 1 calc PR A 1
H32C H 0.7002 1.2300 0.2498 0.167 Uiso 0.735(11) 1 calc PR A 1
C33A C 0.5179(5) 1.3141(3) 0.20413(17) 0.090(2) Uani 0.735(11) 1 d PDU A 1
H33A H 0.5178 1.3593 0.2205 0.135 Uiso 0.735(11) 1 calc PR A 1
H33B H 0.4571 1.2962 0.1958 0.135 Uiso 0.735(11) 1 calc PR A 1
H33C H 0.5440 1.3305 0.1835 0.135 Uiso 0.735(11) 1 calc PR A 1
C31' C 0.5860(6) 1.2753(7) 0.2067(3) 0.046(3) Uiso 0.265(11) 1 d PDU A 2
H31E H 0.6040 1.3080 0.1872 0.055 Uiso 0.265(11) 1 calc PR A 2
C32' C 0.6596(13) 1.263(2) 0.2404(7) 0.077(6) Uiso 0.265(11) 1 d PDU A 2
H32M H 0.6797 1.3143 0.2506 0.116 Uiso 0.265(11) 1 calc PR A 2
H32N H 0.7095 1.2341 0.2333 0.116 Uiso 0.265(11) 1 calc PR A 2
H32O H 0.6358 1.2312 0.2583 0.116 Uiso 0.265(11) 1 calc PR A 2
C33' C 0.5052(10) 1.3034(12) 0.2196(5) 0.081(5) Uiso 0.265(11) 1 d PDU A 2
H33M H 0.5100 1.3607 0.2244 0.121 Uiso 0.265(11) 1 calc PR A 2
H33N H 0.4993 1.2751 0.2417 0.121 Uiso 0.265(11) 1 calc PR A 2
H33O H 0.4532 1.2930 0.2012 0.121 Uiso 0.265(11) 1 calc PR A 2
C34A C 0.42005(17) 1.0001(2) 0.17956(7) 0.0486(6) Uani 1 1 d . A .
H34A H 0.4211 0.9547 0.1626 0.058 Uiso 1 1 calc R . .
C35A C 0.4289(2) 0.9659(3) 0.21772(8) 0.0675(9) Uani 1 1 d . . .
H35A H 0.4860 0.9389 0.2242 0.101 Uiso 1 1 calc R A .
H35B H 0.3811 0.9278 0.2186 0.101 Uiso 1 1 calc R . .
H35C H 0.4253 1.0092 0.2347 0.101 Uiso 1 1 calc R . .
C36A C 0.33130(18) 1.0434(2) 0.16902(8) 0.0568(7) Uani 1 1 d . . .
H36A H 0.3269 1.0656 0.1448 0.085 Uiso 1 1 calc R A .
H36B H 0.3275 1.0866 0.1861 0.085 Uiso 1 1 calc R . .
H36C H 0.2829 1.0058 0.1694 0.085 Uiso 1 1 calc R . .
C37A C 0.67306(13) 0.89383(14) 0.13541(6) 0.0326(4) Uani 1 1 d . B .
C38A C 0.72501(15) 0.88316(15) 0.10835(6) 0.0376(5) Uani 1 1 d . . .
C39A C 0.80992(17) 0.85208(19) 0.11789(7) 0.0476(6) Uani 1 1 d . B .
H39A H 0.8443 0.8445 0.0997 0.057 Uiso 1 1 calc R . .
C40A C 0.84595(18) 0.8319(2) 0.15253(8) 0.0564(8) Uani 1 1 d . . .
C41A C 0.79355(18) 0.84071(19) 0.17872(7) 0.0504(7) Uani 1 1 d . B .
H41A H 0.8167 0.8252 0.2027 0.060 Uiso 1 1 calc R . .
C42A C 0.70824(15) 0.87152(16) 0.17092(6) 0.0395(5) Uani 1 1 d . . .
C43A C 0.69458(17) 0.90507(18) 0.06941(7) 0.0450(6) Uani 1 1 d . . .
H43A H 0.6348 0.9299 0.0673 0.054 Uiso 1 1 calc R . .
C44A C 0.68557(19) 0.8321(2) 0.04475(7) 0.0526(7) Uani 1 1 d . . .
H44A H 0.6470 0.7928 0.0533 0.079 Uiso 1 1 calc R . .
H44B H 0.7440 0.8087 0.0450 0.079 Uiso 1 1 calc R . .
H44C H 0.6599 0.8483 0.0202 0.079 Uiso 1 1 calc R . .
C45A C 0.7557(3) 0.9661(2) 0.05620(10) 0.0708(9) Uani 1 1 d . . .
H45A H 0.7614 1.0129 0.0719 0.106 Uiso 1 1 calc R . .
H45B H 0.7307 0.9821 0.0316 0.106 Uiso 1 1 calc R . .
H45C H 0.8140 0.9424 0.0567 0.106 Uiso 1 1 calc R . .
C46A C 0.9422(3) 0.8054(4) 0.16123(13) 0.0618(16) Uani 0.777(10) 1 d PDU B 1
H46A H 0.9652 0.8016 0.1382 0.074 Uiso 0.777(10) 1 calc PR B 1
C47A C 0.9470(4) 0.7222(3) 0.1783(3) 0.126(4) Uani 0.777(10) 1 d PDU B 1
H47A H 1.0087 0.7049 0.1838 0.189 Uiso 0.777(10) 1 calc PR B 1
H47B H 0.9128 0.6847 0.1615 0.189 Uiso 0.777(10) 1 calc PR B 1
H47C H 0.9225 0.7242 0.2005 0.189 Uiso 0.777(10) 1 calc PR B 1
C48A C 1.0007(2) 0.8626(3) 0.18577(16) 0.0797(18) Uani 0.777(10) 1 d PD B 1
H48A H 1.0616 0.8428 0.1901 0.119 Uiso 0.777(10) 1 calc PR B 1
H48B H 0.9796 0.8668 0.2086 0.119 Uiso 0.777(10) 1 calc PR B 1
H48C H 0.9987 0.9151 0.1744 0.119 Uiso 0.777(10) 1 calc PR B 1
C46' C 0.9264(12) 0.7699(12) 0.1639(4) 0.059(5) Uiso 0.223(10) 1 d PDU B 2
H46E H 0.9249 0.7268 0.1456 0.070 Uiso 0.223(10) 1 calc PR B 2
C47' C 0.9454(16) 0.7362(15) 0.2012(5) 0.091(6) Uiso 0.223(10) 1 d PDU B 2
H47M H 0.9977 0.7020 0.2038 0.136 Uiso 0.223(10) 1 calc PR B 2
H47N H 0.8946 0.7049 0.2056 0.136 Uiso 0.223(10) 1 calc PR B 2
H47O H 0.9563 0.7798 0.2186 0.136 Uiso 0.223(10) 1 calc PR B 2
C48' C 0.9973(15) 0.8325(12) 0.1601(6) 0.086(6) Uiso 0.223(10) 1 d PD B 2
H48M H 1.0559 0.8080 0.1657 0.128 Uiso 0.223(10) 1 calc PR B 2
H48N H 0.9936 0.8765 0.1767 0.128 Uiso 0.223(10) 1 calc PR B 2
H48O H 0.9873 0.8526 0.1354 0.128 Uiso 0.223(10) 1 calc PR B 2
C49A C 0.65782(17) 0.88155(18) 0.20184(6) 0.0465(6) Uani 1 1 d . B .
H49A H 0.5959 0.8971 0.1913 0.056 Uiso 1 1 calc R . .
C50A C 0.6530(2) 0.8038(2) 0.22250(9) 0.0687(9) Uani 1 1 d . . .
H50A H 0.6282 0.7617 0.2058 0.103 Uiso 1 1 calc R B .
H50B H 0.6153 0.8113 0.2405 0.103 Uiso 1 1 calc R . .
H50C H 0.7125 0.7885 0.2344 0.103 Uiso 1 1 calc R . .
C51A C 0.6965(2) 0.9478(2) 0.22707(7) 0.0560(7) Uani 1 1 d . . .
H51A H 0.6991 0.9969 0.2134 0.084 Uiso 1 1 calc R B .
H51B H 0.7561 0.9330 0.2390 0.084 Uiso 1 1 calc R . .
H51C H 0.6591 0.9563 0.2452 0.084 Uiso 1 1 calc R . .
Si1B Si 0.82465(4) 1.04515(4) 0.369311(19) 0.03964(14) Uani 1 1 d . . .
Si2B Si 0.93012(4) 0.96189(4) 0.386426(17) 0.03528(13) Uani 1 1 d . . .
C1B C 0.84174(15) 1.12317(15) 0.33641(7) 0.0390(5) Uani 1 1 d . . .
C2B C 0.83464(18) 1.20362(17) 0.34453(9) 0.0503(6) Uani 1 1 d . . .
H2BA H 0.8208 1.2183 0.3671 0.060 Uiso 1 1 calc R . .
C3B C 0.8473(2) 1.2621(2) 0.32050(11) 0.0672(9) Uani 1 1 d . . .
H3BA H 0.8433 1.3167 0.3264 0.081 Uiso 1 1 calc R . .
C4B C 0.8657(2) 1.2397(3) 0.28809(10) 0.0708(11) Uani 1 1 d . . .
F4B F 0.87611(16) 1.29764(19) 0.26408(8) 0.1108(11) Uani 1 1 d . . .
C5B C 0.8714(2) 1.1623(3) 0.27838(9) 0.0738(11) Uani 1 1 d . . .
H5BA H 0.8830 1.1489 0.2553 0.089 Uiso 1 1 calc R . .
C6B C 0.8602(2) 1.1032(2) 0.30281(8) 0.0558(7) Uani 1 1 d . . .
H6BA H 0.8652 1.0489 0.2966 0.067 Uiso 1 1 calc R . .
C7B C 0.72234(15) 1.06490(14) 0.38869(6) 0.0342(4) Uani 1 1 d . C .
C8B C 0.72393(15) 1.09484(16) 0.42367(6) 0.0396(5) Uani 1 1 d . . .
C9B C 0.64424(16) 1.10915(17) 0.43518(7) 0.0431(5) Uani 1 1 d . C .
H9BA H 0.6455 1.1276 0.4590 0.052 Uiso 1 1 calc R . .
C10B C 0.56323(15) 1.09741(16) 0.41312(7) 0.0409(5) Uani 1 1 d . . .
C11B C 0.56255(15) 1.06749(15) 0.37903(6) 0.0384(5) Uani 1 1 d . C .
H11B H 0.5075 1.0580 0.3638 0.046 Uiso 1 1 calc R . .
C12B C 0.64018(14) 1.05089(14) 0.36638(6) 0.0340(4) Uani 1 1 d . . .
C13B C 0.8105(2) 1.1107(3) 0.44893(9) 0.0496(10) Uani 0.926(13) 1 d PDU C 1
H13B H 0.8567 1.1185 0.4337 0.060 Uiso 0.926(13) 1 calc PR C 1
C14B C 0.8394(3) 1.0407(4) 0.47349(9) 0.0682(15) Uani 0.926(13) 1 d PDU C 1
H14D H 0.8425 0.9928 0.4590 0.102 Uiso 0.926(13) 1 calc PR C 1
H14E H 0.7967 1.0324 0.4895 0.102 Uiso 0.926(13) 1 calc PR C 1
H14F H 0.8978 1.0517 0.4878 0.102 Uiso 0.926(13) 1 calc PR C 1
C15B C 0.8068(3) 1.1868(5) 0.4703(2) 0.121(3) Uani 0.926(13) 1 d PDU C 1
H15D H 0.8633 1.1947 0.4865 0.181 Uiso 0.926(13) 1 calc PR C 1
H15E H 0.7594 1.1827 0.4844 0.181 Uiso 0.926(13) 1 calc PR C 1
H15F H 0.7952 1.2321 0.4538 0.181 Uiso 0.926(13) 1 calc PR C 1
C13" C 0.801(4) 1.141(3) 0.4482(11) 0.046(9) Uiso 0.074(13) 1 d PDU C 2
H13E H 0.8527 1.1416 0.4356 0.055 Uiso 0.074(13) 1 calc PR C 2
C14" C 0.821(4) 1.084(4) 0.4793(14) 0.070(10) Uiso 0.074(13) 1 d PDU C 2
H14M H 0.8216 1.0291 0.4700 0.106 Uiso 0.074(13) 1 calc PR C 2
H14N H 0.7757 1.0881 0.4944 0.106 Uiso 0.074(13) 1 calc PR C 2
H14O H 0.8790 1.0961 0.4936 0.106 Uiso 0.074(13) 1 calc PR C 2
C15" C 0.790(6) 1.225(3) 0.462(2) 0.100(11) Uiso 0.074(13) 1 d PDU C 2
H15M H 0.7751 1.2611 0.4412 0.150 Uiso 0.074(13) 1 calc PR C 2
H15N H 0.8448 1.2420 0.4769 0.150 Uiso 0.074(13) 1 calc PR C 2
H15O H 0.7418 1.2255 0.4757 0.150 Uiso 0.074(13) 1 calc PR C 2
C16B C 0.47707(18) 1.1217(2) 0.42464(8) 0.0548(7) Uani 1 1 d . C .
H16B H 0.4276 1.0951 0.4082 0.066 Uiso 1 1 calc R . .
C17B C 0.4701(2) 1.0991(2) 0.46238(9) 0.0646(8) Uani 1 1 d . . .
H17D H 0.4769 1.0413 0.4653 0.097 Uiso 1 1 calc R C .
H17E H 0.4122 1.1151 0.4673 0.097 Uiso 1 1 calc R . .
H17F H 0.5167 1.1259 0.4792 0.097 Uiso 1 1 calc R . .
C18B C 0.4648(3) 1.2126(3) 0.41986(11) 0.0771(11) Uani 1 1 d . . .
H18D H 0.4091 1.2285 0.4270 0.116 Uiso 1 1 calc R C .
H18E H 0.4634 1.2266 0.3947 0.116 Uiso 1 1 calc R . .
H18F H 0.5140 1.2402 0.4349 0.116 Uiso 1 1 calc R . .
C19B C 0.63268(16) 1.02037(15) 0.32790(6) 0.0380(5) Uani 1 1 d . C .
H19B H 0.6929 1.0025 0.3248 0.046 Uiso 1 1 calc R . .
C20B C 0.5715(2) 0.9495(2) 0.31990(7) 0.0552(7) Uani 1 1 d . . .
H20D H 0.5690 0.9329 0.2949 0.083 Uiso 1 1 calc R C .
H20E H 0.5122 0.9643 0.3236 0.083 Uiso 1 1 calc R . .
H20F H 0.5938 0.9055 0.3360 0.083 Uiso 1 1 calc R . .
C21B C 0.6053(2) 1.08748(18) 0.30106(7) 0.0528(6) Uani 1 1 d . . .
H21D H 0.6005 1.0668 0.2766 0.079 Uiso 1 1 calc R C .
H21E H 0.6498 1.1298 0.3050 0.079 Uiso 1 1 calc R . .
H21F H 0.5481 1.1089 0.3044 0.079 Uiso 1 1 calc R . .
C22B C 0.92358(15) 0.87860(14) 0.41918(6) 0.0356(5) Uani 1 1 d . . .
C23B C 1.00068(14) 0.85956(13) 0.44428(6) 0.0340(4) Uani 1 1 d . . .
C24B C 0.99848(16) 0.79896(15) 0.46901(6) 0.0393(5) Uani 1 1 d . . .
H24B H 1.0511 0.7867 0.4854 0.047 Uiso 1 1 calc R . .
C25B C 0.92254(16) 0.75537(14) 0.47085(6) 0.0378(5) Uani 1 1 d . . .
C26B C 0.84773(17) 0.77441(15) 0.44655(7) 0.0418(5) Uani 1 1 d . . .
H26B H 0.7950 0.7455 0.4473 0.050 Uiso 1 1 calc R . .
C27B C 0.84572(16) 0.83443(15) 0.42078(7) 0.0402(5) Uani 1 1 d . . .
C28B C 1.08812(14) 0.90259(14) 0.44498(6) 0.0355(4) Uani 1 1 d . . .
H28B H 1.0754 0.9520 0.4302 0.043 Uiso 1 1 calc R . .
C29B C 1.15202(16) 0.85215(18) 0.42783(8) 0.0475(6) Uani 1 1 d . . .
H29D H 1.1235 0.8363 0.4036 0.071 Uiso 1 1 calc R . .
H29E H 1.1684 0.8046 0.4425 0.071 Uiso 1 1 calc R . .
H29F H 1.2052 0.8833 0.4264 0.071 Uiso 1 1 calc R . .
C30B C 1.1318(2) 0.92804(18) 0.48283(7) 0.0516(6) Uani 1 1 d . . .
H30D H 1.1878 0.9550 0.4818 0.077 Uiso 1 1 calc R . .
H30E H 1.1432 0.8810 0.4982 0.077 Uiso 1 1 calc R . .
H30F H 1.0925 0.9644 0.4927 0.077 Uiso 1 1 calc R . .
C31B C 0.92458(18) 0.69091(15) 0.49932(7) 0.0426(5) Uani 1 1 d . . .
H31B H 0.9716 0.6521 0.4958 0.051 Uiso 1 1 calc R . .
C32B C 0.9504(2) 0.7251(2) 0.53725(8) 0.0572(7) Uani 1 1 d . . .
H32D H 1.0060 0.7545 0.5391 0.086 Uiso 1 1 calc R . .
H32E H 0.9578 0.6815 0.5547 0.086 Uiso 1 1 calc R . .
H32F H 0.9038 0.7610 0.5422 0.086 Uiso 1 1 calc R . .
C33B C 0.8386(2) 0.64433(16) 0.49634(8) 0.0487(6) Uani 1 1 d . . .
H33D H 0.8445 0.6042 0.5154 0.073 Uiso 1 1 calc R . .
H33E H 0.8257 0.6180 0.4729 0.073 Uiso 1 1 calc R . .
H33F H 0.7904 0.6808 0.4988 0.073 Uiso 1 1 calc R . .
C34B C 0.75812(17) 0.84706(18) 0.39576(8) 0.0511(7) Uani 1 1 d . . .
H34B H 0.7651 0.8943 0.3804 0.061 Uiso 1 1 calc R . .
C35B C 0.7348(2) 0.7760(2) 0.37074(10) 0.0709(10) Uani 1 1 d . . .
H35D H 0.7836 0.7654 0.3579 0.106 Uiso 1 1 calc R . .
H35E H 0.6812 0.7879 0.3534 0.106 Uiso 1 1 calc R . .
H35F H 0.7246 0.7291 0.3848 0.106 Uiso 1 1 calc R . .
C36B C 0.68394(19) 0.8663(3) 0.41655(11) 0.0718(11) Uani 1 1 d . . .
H36D H 0.7011 0.9119 0.4323 0.108 Uiso 1 1 calc R . .
H36E H 0.6734 0.8201 0.4310 0.108 Uiso 1 1 calc R . .
H36F H 0.6298 0.8790 0.3996 0.108 Uiso 1 1 calc R . .
C37B C 1.01749(14) 0.95175(15) 0.35719(6) 0.0343(4) Uani 1 1 d . D .
C38B C 1.08684(15) 1.00763(16) 0.35764(6) 0.0387(5) Uani 1 1 d . . .
C39B C 1.14867(17) 0.9936(2) 0.33542(7) 0.0502(6) Uani 1 1 d . D .
H39B H 1.1944 1.0315 0.3353 0.060 Uiso 1 1 calc R . .
C40B C 1.14698(18) 0.9277(2) 0.31366(7) 0.0588(8) Uani 1 1 d . . .
C41B C 1.07867(18) 0.8738(2) 0.31333(7) 0.0526(7) Uani 1 1 d . D .
H41B H 1.0759 0.8282 0.2983 0.063 Uiso 1 1 calc R . .
C42B C 1.01413(15) 0.88459(16) 0.33437(6) 0.0408(5) Uani 1 1 d . . .
C43B C 1.09820(17) 1.08117(17) 0.38103(7) 0.0442(6) Uani 1 1 d . . .
H43B H 1.0527 1.0794 0.3969 0.053 Uiso 1 1 calc R . .
C44B C 1.0839(2) 1.15732(19) 0.35889(9) 0.0583(7) Uani 1 1 d . . .
H44D H 1.0254 1.1559 0.3436 0.087 Uiso 1 1 calc R . .
H44E H 1.1294 1.1617 0.3439 0.087 Uiso 1 1 calc R . .
H44F H 1.0876 1.2033 0.3750 0.087 Uiso 1 1 calc R . .
C45B C 1.1894(2) 1.0840(2) 0.40519(8) 0.0530(6) Uani 1 1 d . . .
H45D H 1.1987 1.0353 0.4196 0.080 Uiso 1 1 calc R . .
H45E H 1.1927 1.1303 0.4211 0.080 Uiso 1 1 calc R . .
H45F H 1.2352 1.0882 0.3903 0.080 Uiso 1 1 calc R . .
C46B C 1.2169(3) 0.9033(4) 0.29147(12) 0.0511(14) Uani 0.641(11) 1 d PDU D 1
H46B H 1.2079 0.8456 0.2856 0.061 Uiso 0.641(11) 1 calc PR D 1
C47B C 1.1969(4) 0.9482(6) 0.25701(15) 0.100(3) Uani 0.641(11) 1 d PD D 1
H47D H 1.2401 0.9341 0.2419 0.150 Uiso 0.641(11) 1 calc PR D 1
H47E H 1.2001 1.0055 0.2620 0.150 Uiso 0.641(11) 1 calc PR D 1
H47F H 1.1374 0.9346 0.2445 0.150 Uiso 0.641(11) 1 calc PR D 1
C48B C 1.3077(5) 0.9124(10) 0.3117(3) 0.077(4) Uani 0.641(11) 1 d PDU D 1
H48D H 1.3501 0.8962 0.2965 0.116 Uiso 0.641(11) 1 calc PR D 1
H48E H 1.3153 0.8789 0.3332 0.116 Uiso 0.641(11) 1 calc PR D 1
H48F H 1.3181 0.9682 0.3188 0.116 Uiso 0.641(11) 1 calc PR D 1
C46" C 1.2191(6) 0.9405(7) 0.2878(2) 0.052(3) Uiso 0.359(11) 1 d PDU D 2
H46F H 1.2192 0.9953 0.2776 0.062 Uiso 0.359(11) 1 calc PR D 2
C47" C 1.1966(8) 0.8736(8) 0.2588(3) 0.083(4) Uiso 0.359(11) 1 d PD D 2
H47P H 1.2371 0.8773 0.2416 0.125 Uiso 0.359(11) 1 calc PR D 2
H47Q H 1.1357 0.8803 0.2462 0.125 Uiso 0.359(11) 1 calc PR D 2
H47R H 1.2029 0.8214 0.2705 0.125 Uiso 0.359(11) 1 calc PR D 2
C48" C 1.3087(12) 0.9149(15) 0.3098(5) 0.062(5) Uiso 0.359(11) 1 d PDU D 2
H48P H 1.3551 0.9222 0.2954 0.093 Uiso 0.359(11) 1 calc PR D 2
H48Q H 1.3060 0.8587 0.3165 0.093 Uiso 0.359(11) 1 calc PR D 2
H48R H 1.3221 0.9474 0.3316 0.093 Uiso 0.359(11) 1 calc PR D 2
C49B C 0.94079(17) 0.82271(17) 0.33175(7) 0.0469(6) Uani 1 1 d . D .
H49B H 0.8994 0.8413 0.3476 0.056 Uiso 1 1 calc R . .
C50B C 0.8879(3) 0.8171(3) 0.29428(11) 0.0897(14) Uani 1 1 d . . .
H50D H 0.8412 0.7772 0.2937 0.135 Uiso 1 1 calc R D .
H50E H 0.9268 0.8016 0.2776 0.135 Uiso 1 1 calc R . .
H50F H 0.8612 0.8689 0.2872 0.135 Uiso 1 1 calc R . .
C51B C 0.9761(3) 0.7422(2) 0.34603(14) 0.0845(12) Uani 1 1 d . . .
H51D H 0.9272 0.7041 0.3441 0.127 Uiso 1 1 calc R D .
H51E H 1.0044 0.7475 0.3712 0.127 Uiso 1 1 calc R . .
H51F H 1.0195 0.7230 0.3319 0.127 Uiso 1 1 calc R . .
Si1C Si 0.32226(4) 0.40580(4) 0.359906(17) 0.03543(13) Uani 1 1 d . . .
Si2C Si 0.42076(4) 0.49684(4) 0.363134(18) 0.03580(13) Uani 1 1 d . . .
C1C C 0.32517(14) 0.32246(14) 0.32777(6) 0.0353(5) Uani 1 1 d . . .
C2C C 0.31543(17) 0.24356(16) 0.33811(8) 0.0459(6) Uani 1 1 d . . .
H2CA H 0.3040 0.2326 0.3615 0.055 Uiso 1 1 calc R . .
C3C C 0.3221(2) 0.18137(19) 0.31489(10) 0.0614(8) Uani 1 1 d . . .
H3CA H 0.3166 0.1279 0.3224 0.074 Uiso 1 1 calc R . .
C4C C 0.3366(2) 0.1973(2) 0.28140(10) 0.0644(9) Uani 1 1 d . . .
F4C F 0.34137(17) 0.13574(17) 0.25846(8) 0.1065(10) Uani 1 1 d . . .
C5C C 0.3446(2) 0.2726(3) 0.26948(9) 0.0698(10) Uani 1 1 d . . .
H5CA H 0.3535 0.2822 0.2457 0.084 Uiso 1 1 calc R . .
C6C C 0.3395(2) 0.33557(19) 0.29291(7) 0.0509(6) Uani 1 1 d . . .
H6CA H 0.3460 0.3885 0.2850 0.061 Uiso 1 1 calc R . .
C7C C 0.22204(14) 0.41165(13) 0.38193(6) 0.0301(4) Uani 1 1 d . . .
C8C C 0.22746(14) 0.40512(14) 0.41945(6) 0.0328(4) Uani 1 1 d . . .
C9C C 0.15160(15) 0.41748(16) 0.43426(6) 0.0377(5) Uani 1 1 d . . .
H9CA H 0.1558 0.4148 0.4596 0.045 Uiso 1 1 calc R . .
C10C C 0.07011(14) 0.43356(16) 0.41306(6) 0.0392(5) Uani 1 1 d . . .
C11C C 0.06525(14) 0.43722(15) 0.37632(6) 0.0377(5) Uani 1 1 d . . .
H11C H 0.0095 0.4464 0.3615 0.045 Uiso 1 1 calc R . .
C12C C 0.13921(14) 0.42790(13) 0.36014(6) 0.0319(4) Uani 1 1 d . . .
C13C C 0.31315(15) 0.38512(17) 0.44457(6) 0.0419(5) Uani 1 1 d . . .
H13C H 0.3571 0.3695 0.4293 0.050 Uiso 1 1 calc R . .
C14C C 0.35070(18) 0.4574(2) 0.46661(8) 0.0576(7) Uani 1 1 d . . .
H14G H 0.3566 0.5019 0.4505 0.086 Uiso 1 1 calc R . .
H14H H 0.4088 0.4441 0.4806 0.086 Uiso 1 1 calc R . .
H14I H 0.3107 0.4726 0.4829 0.086 Uiso 1 1 calc R . .
C15C C 0.30300(19) 0.3144(2) 0.46888(8) 0.0547(7) Uani 1 1 d . . .
H15G H 0.2786 0.2690 0.4542 0.082 Uiso 1 1 calc R . .
H15H H 0.2630 0.3288 0.4853 0.082 Uiso 1 1 calc R . .
H15I H 0.3609 0.3001 0.4827 0.082 Uiso 1 1 calc R . .
C16C C -0.01008(16) 0.4514(2) 0.43002(7) 0.0552(7) Uani 1 1 d . . .
H16C H 0.0047 0.4361 0.4559 0.066 Uiso 1 1 calc R . .
C17C C -0.0290(2) 0.5407(3) 0.42834(11) 0.0783(11) Uani 1 1 d . . .
H17G H 0.0241 0.5697 0.4395 0.117 Uiso 1 1 calc R . .
H17H H -0.0773 0.5525 0.4412 0.117 Uiso 1 1 calc R . .
H17I H -0.0458 0.5572 0.4032 0.117 Uiso 1 1 calc R . .
C18C C -0.09147(18) 0.4044(3) 0.41326(8) 0.0679(10) Uani 1 1 d . . .
H18G H -0.0781 0.3473 0.4150 0.102 Uiso 1 1 calc R . .
H18H H -0.1086 0.4192 0.3880 0.102 Uiso 1 1 calc R . .
H18I H -0.1401 0.4162 0.4260 0.102 Uiso 1 1 calc R . .
C19C C 0.12725(15) 0.43354(15) 0.31964(6) 0.0370(5) Uani 1 1 d . . .
H19C H 0.1874 0.4402 0.3135 0.044 Uiso 1 1 calc R . .
C20C C 0.0731(2) 0.5053(2) 0.30439(7) 0.0547(7) Uani 1 1 d . . .
H20G H 0.0990 0.5537 0.3163 0.082 Uiso 1 1 calc R . .
H20H H 0.0123 0.4993 0.3084 0.082 Uiso 1 1 calc R . .
H20I H 0.0733 0.5091 0.2786 0.082 Uiso 1 1 calc R . .
C21C C 0.0898(2) 0.35679(19) 0.30217(7) 0.0544(7) Uani 1 1 d . . .
H21G H 0.1260 0.3119 0.3127 0.082 Uiso 1 1 calc R . .
H21H H 0.0901 0.3591 0.2763 0.082 Uiso 1 1 calc R . .
H21I H 0.0291 0.3498 0.3062 0.082 Uiso 1 1 calc R . .
C22C C 0.42554(14) 0.58627(13) 0.39344(6) 0.0331(4) Uani 1 1 d . E .
C23C C 0.50646(15) 0.60272(14) 0.41659(6) 0.0354(4) Uani 1 1 d . . .
C24C C 0.51668(16) 0.67508(17) 0.43505(8) 0.0467(6) Uani 1 1 d . E .
H24C H 0.5712 0.6861 0.4504 0.056 Uiso 1 1 calc R . .
C25C C 0.44971(18) 0.73125(18) 0.43166(9) 0.0552(7) Uani 1 1 d . . .
C26C C 0.36883(17) 0.71181(16) 0.41091(9) 0.0493(6) Uani 1 1 d . E .
H26C H 0.3209 0.7479 0.4099 0.059 Uiso 1 1 calc R . .
C27C C 0.35557(15) 0.64149(14) 0.39159(7) 0.0373(5) Uani 1 1 d . . .
C28C C 0.58315(14) 0.54427(15) 0.42214(6) 0.0368(5) Uani 1 1 d . . .
H28C H 0.5628 0.4950 0.4083 0.044 Uiso 1 1 calc R . .
C29C C 0.66279(16) 0.57637(17) 0.40761(8) 0.0447(5) Uani 1 1 d . . .
H29G H 0.6448 0.5905 0.3823 0.067 Uiso 1 1 calc R . .
H29H H 0.7089 0.5355 0.4100 0.067 Uiso 1 1 calc R . .
H29I H 0.6857 0.6237 0.4213 0.067 Uiso 1 1 calc R . .
C30C C 0.6098(2) 0.5204(2) 0.46147(8) 0.0545(7) Uani 1 1 d . . .
H30G H 0.5580 0.5000 0.4703 0.082 Uiso 1 1 calc R . .
H30H H 0.6332 0.5669 0.4756 0.082 Uiso 1 1 calc R . .
H30I H 0.6552 0.4789 0.4637 0.082 Uiso 1 1 calc R . .
C31C C 0.4642(2) 0.8134(3) 0.44831(14) 0.0524(14) Uani 0.765(11) 1 d PDU E 1
H31C H 0.5287 0.8190 0.4582 0.063 Uiso 0.765(11) 1 calc PR E 1
C32C C 0.4379(3) 0.8813(2) 0.42163(18) 0.0722(17) Uani 0.765(11) 1 d PDU E 1
H32G H 0.4707 0.8765 0.4018 0.108 Uiso 0.765(11) 1 calc PR E 1
H32H H 0.4518 0.9324 0.4338 0.108 Uiso 0.765(11) 1 calc PR E 1
H32I H 0.3744 0.8784 0.4123 0.108 Uiso 0.765(11) 1 calc PR E 1
C33C C 0.4146(4) 0.8197(4) 0.47935(14) 0.0743(18) Uani 0.765(11) 1 d PDU E 1
H33G H 0.4329 0.7765 0.4964 0.111 Uiso 0.765(11) 1 calc PR E 1
H33H H 0.3509 0.8157 0.4703 0.111 Uiso 0.765(11) 1 calc PR E 1
H33I H 0.4276 0.8710 0.4914 0.111 Uiso 0.765(11) 1 calc PR E 1
C31* C 0.4542(9) 0.7922(9) 0.4660(4) 0.053(4) Uiso 0.235(11) 1 d PDU E 2
H31F H 0.5138 0.7881 0.4814 0.063 Uiso 0.235(11) 1 calc PR E 2
C32* C 0.4506(12) 0.8664(11) 0.4437(5) 0.071(4) Uiso 0.235(11) 1 d PDU E 2
H32P H 0.4528 0.9132 0.4593 0.106 Uiso 0.235(11) 1 calc PR E 2
H32Q H 0.3957 0.8671 0.4261 0.106 Uiso 0.235(11) 1 calc PR E 2
H32R H 0.5012 0.8674 0.4312 0.106 Uiso 0.235(11) 1 calc PR E 2
C33* C 0.3840(11) 0.7948(9) 0.4900(4) 0.056(4) Uiso 0.235(11) 1 d PDU E 2
H33P H 0.3992 0.8363 0.5082 0.084 Uiso 0.235(11) 1 calc PR E 2
H33Q H 0.3817 0.7431 0.5018 0.084 Uiso 0.235(11) 1 calc PR E 2
H33R H 0.3263 0.8065 0.4753 0.084 Uiso 0.235(11) 1 calc PR E 2
C34C C 0.26365(15) 0.62846(15) 0.36952(8) 0.0418(5) Uani 1 1 d . E .
H34C H 0.2644 0.5766 0.3567 0.050 Uiso 1 1 calc R . .
C35C C 0.23881(18) 0.69329(19) 0.34122(9) 0.0567(7) Uani 1 1 d . . .
H35G H 0.2842 0.6965 0.3261 0.085 Uiso 1 1 calc R E .
H35H H 0.2345 0.7445 0.3531 0.085 Uiso 1 1 calc R . .
H35I H 0.1818 0.6803 0.3263 0.085 Uiso 1 1 calc R . .
C36C C 0.19402(17) 0.62237(17) 0.39381(9) 0.0510(6) Uani 1 1 d . . .
H36G H 0.2116 0.5812 0.4120 0.076 Uiso 1 1 calc R E .
H36H H 0.1368 0.6084 0.3793 0.076 Uiso 1 1 calc R . .
H36I H 0.1892 0.6736 0.4056 0.076 Uiso 1 1 calc R . .
C37C C 0.51444(14) 0.49494(15) 0.33681(6) 0.0368(5) Uani 1 1 d . F .
C38C C 0.57897(15) 0.43432(15) 0.33961(7) 0.0406(5) Uani 1 1 d . . .
C39C C 0.65108(16) 0.44442(18) 0.32191(8) 0.0491(6) Uani 1 1 d . F .
H39C H 0.6939 0.4033 0.3236 0.059 Uiso 1 1 calc R . .
C40C C 0.66243(17) 0.51104(19) 0.30231(8) 0.0508(6) Uani 1 1 d . . .
C41C C 0.59742(17) 0.56945(18) 0.29892(7) 0.0466(6) Uani 1 1 d . F .
H41C H 0.6033 0.6154 0.2849 0.056 Uiso 1 1 calc R . .
C42C C 0.52380(15) 0.56228(15) 0.31554(6) 0.0389(5) Uani 1 1 d . . .
C43C C 0.57519(16) 0.35785(16) 0.36033(8) 0.0476(6) Uani 1 1 d . . .
H43C H 0.5211 0.3599 0.3715 0.057 Uiso 1 1 calc R . .
C44C C 0.5667(2) 0.28504(19) 0.33549(11) 0.0650(9) Uani 1 1 d . . .
H44G H 0.5640 0.2366 0.3497 0.098 Uiso 1 1 calc R . .
H44H H 0.6180 0.2824 0.3235 0.098 Uiso 1 1 calc R . .
H44I H 0.5127 0.2896 0.3175 0.098 Uiso 1 1 calc R . .
C45C C 0.6546(2) 0.3468(2) 0.39056(10) 0.0621(8) Uani 1 1 d . . .
H45G H 0.6484 0.2967 0.4031 0.093 Uiso 1 1 calc R . .
H45H H 0.6574 0.3912 0.4075 0.093 Uiso 1 1 calc R . .
H45I H 0.7090 0.3454 0.3804 0.093 Uiso 1 1 calc R . .
C46C C 0.7468(4) 0.5204(4) 0.28726(19) 0.0566(16) Uani 0.753(14) 1 d PDU F 1
H46C H 0.7750 0.4666 0.2888 0.068 Uiso 0.753(14) 1 calc PR F 1
C47C C 0.7278(4) 0.5416(8) 0.24817(14) 0.112(4) Uani 0.753(14) 1 d PDU F 1
H47G H 0.6858 0.5032 0.2352 0.168 Uiso 0.753(14) 1 calc PR F 1
H47H H 0.7828 0.5402 0.2385 0.168 Uiso 0.753(14) 1 calc PR F 1
H47I H 0.7023 0.5951 0.2453 0.168 Uiso 0.753(14) 1 calc PR F 1
C48C C 0.8109(3) 0.5740(6) 0.30983(18) 0.095(2) Uani 0.753(14) 1 d PDU F 1
H48G H 0.8193 0.5565 0.3349 0.142 Uiso 0.753(14) 1 calc PR F 1
H48H H 0.7881 0.6286 0.3080 0.142 Uiso 0.753(14) 1 calc PR F 1
H48I H 0.8676 0.5722 0.3015 0.142 Uiso 0.753(14) 1 calc PR F 1
C46* C 0.7375(17) 0.5179(15) 0.2788(7) 0.062(6) Uiso 0.247(14) 1 d PDU F 2
H46G H 0.7395 0.4686 0.2642 0.074 Uiso 0.247(14) 1 calc PR F 2
C47* C 0.7292(15) 0.5905(13) 0.2550(6) 0.089(6) Uiso 0.247(14) 1 d PDU F 2
H47S H 0.7785 0.5919 0.2418 0.134 Uiso 0.247(14) 1 calc PR F 2
H47T H 0.7304 0.6384 0.2698 0.134 Uiso 0.247(14) 1 calc PR F 2
H47U H 0.6732 0.5882 0.2380 0.134 Uiso 0.247(14) 1 calc PR F 2
C48* C 0.8191(13) 0.5237(16) 0.3075(5) 0.090(6) Uiso 0.247(14) 1 d PDU F 2
H48S H 0.8714 0.5290 0.2961 0.135 Uiso 0.247(14) 1 calc PR F 2
H48T H 0.8245 0.4755 0.3223 0.135 Uiso 0.247(14) 1 calc PR F 2
H48U H 0.8144 0.5702 0.3226 0.135 Uiso 0.247(14) 1 calc PR F 2
C49C C 0.45495(16) 0.62843(16) 0.30936(7) 0.0424(5) Uani 1 1 d . F .
H49C H 0.4058 0.6130 0.3221 0.051 Uiso 1 1 calc R . .
C50C C 0.4159(2) 0.6369(3) 0.26964(9) 0.0693(9) Uani 1 1 d . . .
H50G H 0.3929 0.5853 0.2601 0.104 Uiso 1 1 calc R F .
H50H H 0.4619 0.6549 0.2566 0.104 Uiso 1 1 calc R . .
H50I H 0.3678 0.6759 0.2666 0.104 Uiso 1 1 calc R . .
C51C C 0.49178(19) 0.70783(17) 0.32487(9) 0.0535(6) Uani 1 1 d . . .
H51G H 0.5165 0.7012 0.3504 0.080 Uiso 1 1 calc R F .
H51H H 0.4443 0.7474 0.3221 0.080 Uiso 1 1 calc R . .
H51I H 0.5383 0.7258 0.3121 0.080 Uiso 1 1 calc R . .
Si1D Si -0.04959(4) 0.50364(4) 0.087133(18) 0.03842(14) Uani 1 1 d . . .
Si2D Si 0.06611(4) 0.45525(4) 0.120190(15) 0.03264(12) Uani 1 1 d . . .
C1D C -0.04818(14) 0.60058(15) 0.06309(6) 0.0350(5) Uani 1 1 d . . .
C2D C -0.09980(18) 0.60902(16) 0.02924(7) 0.0460(6) Uani 1 1 d . . .
H2DA H -0.1306 0.5642 0.0180 0.055 Uiso 1 1 calc R . .
C3D C -0.1072(2) 0.68184(17) 0.01160(7) 0.0498(6) Uani 1 1 d . . .
H3DA H -0.1421 0.6869 -0.0116 0.060 Uiso 1 1 calc R . .
C4D C -0.06360(16) 0.74595(15) 0.02821(7) 0.0406(5) Uani 1 1 d . . .
F4D F -0.07334(12) 0.81703(10) 0.01116(5) 0.0594(4) Uani 1 1 d . . .
C5D C -0.01088(18) 0.74083(17) 0.06123(7) 0.0466(6) Uani 1 1 d . . .
H5DA H 0.0197 0.7862 0.0721 0.056 Uiso 1 1 calc R . .
C6D C -0.00323(16) 0.66717(16) 0.07859(7) 0.0418(5) Uani 1 1 d . . .
H6DA H 0.0335 0.6625 0.1015 0.050 Uiso 1 1 calc R . .
C7D C -0.16286(13) 0.45749(14) 0.08025(6) 0.0321(4) Uani 1 1 d . . .
C8D C -0.18216(14) 0.38692(15) 0.06067(6) 0.0353(5) Uani 1 1 d . . .
C9D C -0.26728(14) 0.35402(15) 0.05714(6) 0.0356(5) Uani 1 1 d . . .
H9DA H -0.2794 0.3051 0.0446 0.043 Uiso 1 1 calc R . .
C10D C -0.33394(14) 0.39058(14) 0.07128(6) 0.0344(4) Uani 1 1 d . . .
C11D C -0.31430(14) 0.46128(15) 0.08980(6) 0.0361(5) Uani 1 1 d . . .
H11D H -0.3598 0.4878 0.0992 0.043 Uiso 1 1 calc R . .
C12D C -0.23031(14) 0.49475(15) 0.09509(6) 0.0340(4) Uani 1 1 d . . .
C13D C -0.11522(16) 0.34380(18) 0.04246(7) 0.0470(6) Uani 1 1 d . . .
H13D H -0.0617 0.3785 0.0447 0.056 Uiso 1 1 calc R . .
C14D C -0.0866(2) 0.2658(2) 0.06110(10) 0.0692(9) Uani 1 1 d . . .
H14J H -0.0433 0.2396 0.0489 0.104 Uiso 1 1 calc R . .
H14K H -0.1381 0.2311 0.0603 0.104 Uiso 1 1 calc R . .
H14L H -0.0598 0.2762 0.0861 0.104 Uiso 1 1 calc R . .
C15D C -0.1490(2) 0.3307(2) 0.00263(8) 0.0627(8) Uani 1 1 d . . .
H15J H -0.1037 0.3033 -0.0080 0.094 Uiso 1 1 calc R . .
H15K H -0.1624 0.3822 -0.0092 0.094 Uiso 1 1 calc R . .
H15L H -0.2027 0.2982 -0.0005 0.094 Uiso 1 1 calc R . .
C16D C -0.42614(15) 0.35408(16) 0.06568(8) 0.0437(5) Uani 1 1 d . . .
H16D H -0.4220 0.2993 0.0558 0.052 Uiso 1 1 calc R . .
C17D C -0.4615(2) 0.3463(2) 0.10058(11) 0.0701(9) Uani 1 1 d . . .
H17J H -0.5208 0.3229 0.0956 0.105 Uiso 1 1 calc R . .
H17K H -0.4644 0.3990 0.1114 0.105 Uiso 1 1 calc R . .
H17L H -0.4222 0.3119 0.1172 0.105 Uiso 1 1 calc R . .
C18D C -0.48943(19) 0.4019(3) 0.03813(12) 0.0750(10) Uani 1 1 d . . .
H18J H -0.4658 0.4055 0.0158 0.113 Uiso 1 1 calc R . .
H18K H -0.4961 0.4555 0.0475 0.113 Uiso 1 1 calc R . .
H18L H -0.5471 0.3754 0.0334 0.113 Uiso 1 1 calc R . .
C19D C -0.21476(16) 0.57283(16) 0.11562(7) 0.0420(5) Uani 1 1 d . . .
H19D H -0.1495 0.5794 0.1231 0.050 Uiso 1 1 calc R . .
C20D C -0.2548(3) 0.5743(2) 0.14953(9) 0.0652(8) Uani 1 1 d . . .
H20J H -0.2332 0.5286 0.1646 0.098 Uiso 1 1 calc R . .
H20K H -0.3193 0.5717 0.1431 0.098 Uiso 1 1 calc R . .
H20L H -0.2377 0.6236 0.1627 0.098 Uiso 1 1 calc R . .
C21D C -0.2483(2) 0.64370(18) 0.09189(10) 0.0584(7) Uani 1 1 d . . .
H21J H -0.2222 0.6424 0.0701 0.088 Uiso 1 1 calc R . .
H21K H -0.2313 0.6932 0.1050 0.088 Uiso 1 1 calc R . .
H21L H -0.3128 0.6410 0.0854 0.088 Uiso 1 1 calc R . .
C22D C 0.06628(14) 0.36005(14) 0.14669(5) 0.0320(4) Uani 1 1 d . . .
C23D C 0.13379(15) 0.30383(14) 0.14538(6) 0.0344(4) Uani 1 1 d . . .
C24D C 0.14188(17) 0.23741(15) 0.16766(7) 0.0398(5) Uani 1 1 d . . .
H24D H 0.1884 0.2008 0.1667 0.048 Uiso 1 1 calc R . .
C25D C 0.08411(18) 0.22286(15) 0.19134(7) 0.0413(5) Uani 1 1 d . . .
C26D C 0.01618(17) 0.27701(16) 0.19170(7) 0.0411(5) Uani 1 1 d . . .
H26D H -0.0244 0.2677 0.2075 0.049 Uiso 1 1 calc R . .
C27D C 0.00493(14) 0.34418(14) 0.16999(6) 0.0341(4) Uani 1 1 d . . .
C28D C 0.19803(16) 0.31076(15) 0.11894(7) 0.0393(5) Uani 1 1 d . . .
H28D H 0.1820 0.3601 0.1045 0.047 Uiso 1 1 calc R . .
C29D C 0.29355(18) 0.3203(2) 0.13817(9) 0.0549(7) Uani 1 1 d . . .
H29J H 0.3325 0.3247 0.1204 0.082 Uiso 1 1 calc R . .
H29K H 0.3107 0.2739 0.1535 0.082 Uiso 1 1 calc R . .
H29L H 0.2987 0.3685 0.1530 0.082 Uiso 1 1 calc R . .
C30D C 0.1876(2) 0.24105(19) 0.09296(8) 0.0545(7) Uani 1 1 d . . .
H30J H 0.2295 0.2467 0.0764 0.082 Uiso 1 1 calc R . .
H30K H 0.1272 0.2402 0.0793 0.082 Uiso 1 1 calc R . .
H30L H 0.1995 0.1913 0.1064 0.082 Uiso 1 1 calc R . .
C31D C 0.0926(2) 0.14899(16) 0.21480(7) 0.0489(6) Uani 1 1 d . . .
H31D H 0.1475 0.1202 0.2115 0.059 Uiso 1 1 calc R . .
C32D C 0.1013(2) 0.17078(19) 0.25440(7) 0.0525(6) Uani 1 1 d . . .
H32J H 0.1516 0.2067 0.2612 0.079 Uiso 1 1 calc R . .
H32K H 0.1107 0.1224 0.2690 0.079 Uiso 1 1 calc R . .
H32L H 0.0471 0.1972 0.2584 0.079 Uiso 1 1 calc R . .
C33D C 0.0145(3) 0.09305(19) 0.20365(9) 0.0643(8) Uani 1 1 d . . .
H33J H 0.0097 0.0794 0.1782 0.096 Uiso 1 1 calc R . .
H33K H -0.0400 0.1193 0.2074 0.096 Uiso 1 1 calc R . .
H33L H 0.0234 0.0444 0.2181 0.096 Uiso 1 1 calc R . .
C34D C -0.07362(15) 0.39715(16) 0.17263(6) 0.0391(5) Uani 1 1 d . . .
H34D H -0.0760 0.4394 0.1539 0.047 Uiso 1 1 calc R . .
C35D C -0.06314(18) 0.43891(18) 0.20919(7) 0.0478(6) Uani 1 1 d . . .
H35J H -0.0070 0.4678 0.2137 0.072 Uiso 1 1 calc R . .
H35K H -0.0638 0.3992 0.2281 0.072 Uiso 1 1 calc R . .
H35L H -0.1120 0.4764 0.2091 0.072 Uiso 1 1 calc R . .
C36D C -0.16066(18) 0.3507(2) 0.16452(8) 0.0534(7) Uani 1 1 d . . .
H36J H -0.1657 0.3249 0.1410 0.080 Uiso 1 1 calc R . .
H36K H -0.2103 0.3874 0.1643 0.080 Uiso 1 1 calc R . .
H36L H -0.1616 0.3102 0.1831 0.080 Uiso 1 1 calc R . .
C37D C 0.17764(13) 0.50605(14) 0.12657(5) 0.0310(4) Uani 1 1 d . . .
C38D C 0.22742(14) 0.51514(15) 0.09862(6) 0.0342(5) Uani 1 1 d . . .
C39D C 0.31531(14) 0.53998(15) 0.10724(6) 0.0339(4) Uani 1 1 d . . .
H39D H 0.3485 0.5453 0.0885 0.041 Uiso 1 1 calc R . .
C40D C 0.35561(14) 0.55709(14) 0.14177(6) 0.0341(4) Uani 1 1 d . . .
C41D C 0.30513(14) 0.55233(15) 0.16876(6) 0.0349(5) Uani 1 1 d . . .
H41D H 0.3311 0.5667 0.1926 0.042 Uiso 1 1 calc R . .
C42D C 0.21724(14) 0.52699(14) 0.16174(6) 0.0332(4) Uani 1 1 d . . .
C43D C 0.19024(16) 0.49795(19) 0.05955(6) 0.0444(6) Uani 1 1 d . . .
H43D H 0.1298 0.4751 0.0584 0.053 Uiso 1 1 calc R . .
C44D C 0.18114(19) 0.5740(2) 0.03730(7) 0.0528(7) Uani 1 1 d . . .
H44J H 0.1460 0.6128 0.0480 0.079 Uiso 1 1 calc R . .
H44K H 0.1517 0.5620 0.0128 0.079 Uiso 1 1 calc R . .
H44L H 0.2399 0.5961 0.0368 0.079 Uiso 1 1 calc R . .
C45D C 0.2457(2) 0.4369(2) 0.04307(7) 0.0566(7) Uani 1 1 d . . .
H45J H 0.2517 0.3883 0.0576 0.085 Uiso 1 1 calc R . .
H45K H 0.3043 0.4592 0.0426 0.085 Uiso 1 1 calc R . .
H45L H 0.2164 0.4244 0.0186 0.085 Uiso 1 1 calc R . .
C46D C 0.45283(15) 0.57957(17) 0.15056(7) 0.0418(5) Uani 1 1 d . . .
H46D H 0.4770 0.5768 0.1278 0.050 Uiso 1 1 calc R . .
C47D C 0.4660(2) 0.6640(2) 0.16476(9) 0.0622(8) Uani 1 1 d . . .
H47J H 0.4327 0.7009 0.1474 0.093 Uiso 1 1 calc R . .
H47K H 0.5289 0.6776 0.1684 0.093 Uiso 1 1 calc R . .
H47L H 0.4448 0.6681 0.1876 0.093 Uiso 1 1 calc R . .
C48D C 0.50412(18) 0.5205(2) 0.17671(9) 0.0635(9) Uani 1 1 d . . .
H48J H 0.4952 0.4666 0.1668 0.095 Uiso 1 1 calc R . .
H48K H 0.4831 0.5231 0.1996 0.095 Uiso 1 1 calc R . .
H48L H 0.5671 0.5337 0.1805 0.095 Uiso 1 1 calc R . .
C49D C 0.16807(15) 0.52324(16) 0.19334(6) 0.0390(5) Uani 1 1 d . . .
H49D H 0.1056 0.5080 0.1836 0.047 Uiso 1 1 calc R . .
C50D C 0.16621(19) 0.6045(2) 0.21124(8) 0.0527(7) Uani 1 1 d . . .
H50J H 0.1412 0.6440 0.1932 0.079 Uiso 1 1 calc R . .
H50K H 0.2265 0.6201 0.2220 0.079 Uiso 1 1 calc R . .
H50L H 0.1297 0.6015 0.2299 0.079 Uiso 1 1 calc R . .
C51D C 0.20646(19) 0.4596(2) 0.22025(7) 0.0500(6) Uani 1 1 d . . .
H51J H 0.2068 0.4084 0.2079 0.075 Uiso 1 1 calc R . .
H51K H 0.1703 0.4554 0.2390 0.075 Uiso 1 1 calc R . .
H51L H 0.2670 0.4741 0.2311 0.075 Uiso 1 1 calc R . .

loop_
_atom_site_aniso_label
_atom_site_aniso_U_11
_atom_site_aniso_U_22
_atom_site_aniso_U_33
_atom_site_aniso_U_23
_atom_site_aniso_U_13
_atom_site_aniso_U_12
Si1A 0.0259(3) 0.0386(3) 0.0551(4) -0.0100(3) -0.0012(2) 0.0062(2)
Si2A 0.0239(2) 0.0424(3) 0.0339(3) -0.0046(2) 0.0030(2) 0.0056(2)
C1A 0.0262(10) 0.0369(12) 0.0464(12) 0.0007(9) 0.0068(9) 0.0024(9)
C2A 0.0473(14) 0.0381(13) 0.0587(16) -0.0033(11) -0.0077(12) 0.0119(11)
C3A 0.0540(15) 0.0442(15) 0.0517(15) -0.0064(12) -0.0077(12) 0.0093(12)
C4A 0.0414(12) 0.0335(12) 0.0512(13) -0.0062(10) 0.0132(10) 0.0035(10)
F4A 0.0625(10) 0.0413(9) 0.0739(11) -0.0163(8) 0.0053(8) 0.0075(7)
C5A 0.0365(12) 0.0383(13) 0.0548(14) 0.0032(11) 0.0093(10) 0.0076(10)
C6A 0.0320(11) 0.0431(13) 0.0422(12) 0.0022(10) 0.0068(9) 0.0026(9)
C7A 0.0265(10) 0.0354(11) 0.0385(10) -0.0054(9) 0.0022(8) 0.0059(8)
C8A 0.0276(10) 0.0384(12) 0.0364(10) -0.0037(9) 0.0038(8) 0.0039(9)
C9A 0.0302(10) 0.0339(11) 0.0396(11) -0.0014(9) 0.0030(8) 0.0064(9)
C10A 0.0257(10) 0.0383(12) 0.0423(11) -0.0072(9) 0.0043(8) 0.0037(9)
C11A 0.0264(10) 0.0365(12) 0.0471(12) -0.0020(9) 0.0056(9) -0.0002(9)
C12A 0.0300(10) 0.0389(12) 0.0418(11) -0.0024(10) 0.0015(9) 0.0033(9)
C13A 0.0304(11) 0.0533(15) 0.0475(13) 0.0074(11) 0.0094(10) 0.0072(10)
C14A 0.0527(16) 0.063(2) 0.0703(19) 0.0057(15) 0.0093(14) -0.0172(14)
C15A 0.0502(16) 0.095(3) 0.0477(15) 0.0102(15) 0.0177(13) 0.0041(16)
C16A 0.0285(11) 0.0406(13) 0.0593(15) -0.0017(11) 0.0104(10) 0.0065(9)
C17A 0.0505(16) 0.0644(19) 0.077(2) -0.0026(15) 0.0316(15) 0.0144(14)
C18A 0.0284(12) 0.0670(19) 0.090(2) -0.0080(17) -0.0087(13) 0.0058(12)
C19A 0.0342(12) 0.0435(14) 0.0600(15) 0.0110(12) 0.0035(11) 0.0037(10)
C20A 0.116(3) 0.065(2) 0.075(2) 0.0246(18) 0.033(2) 0.009(2)
C21A 0.078(2) 0.0378(16) 0.099(3) 0.0099(16) -0.007(2) -0.0011(15)
C22A 0.0305(11) 0.0456(13) 0.0353(11) -0.0044(9) -0.0016(8) 0.0108(9)
C23A 0.0337(12) 0.0433(14) 0.0552(14) -0.0083(11) -0.0007(10) 0.0078(10)
C24A 0.0420(14) 0.0452(16) 0.082(2) -0.0181(14) -0.0047(13) 0.0062(12)
C25A 0.0460(15) 0.069(2) 0.074(2) -0.0338(17) -0.0086(14) 0.0179(14)
C26A 0.0394(13) 0.074(2) 0.0565(16) -0.0292(15) -0.0020(12) 0.0127(13)
C27A 0.0362(12) 0.0597(16) 0.0383(12) -0.0118(11) 0.0007(9) 0.0145(11)
C28A 0.0394(13) 0.0380(13) 0.0642(16) 0.0003(11) 0.0084(11) 0.0017(10)
C29A 0.0398(15) 0.067(2) 0.087(2) -0.0079(17) 0.0095(14) 0.0024(13)
C30A 0.070(2) 0.0483(18) 0.098(3) 0.0139(17) 0.0209(19) -0.0026(15)
C31A 0.051(2) 0.046(2) 0.043(2) -0.0071(16) 0.0058(15) 0.0021(16)
C32A 0.066(4) 0.121(8) 0.141(7) -0.082(6) 0.002(4) -0.018(4)
C33A 0.147(6) 0.057(3) 0.061(3) -0.009(2) 0.008(3) 0.045(3)
C34A 0.0403(12) 0.0686(18) 0.0384(12) -0.0107(12) 0.0105(10) 0.0099(13)
C35A 0.0544(16) 0.107(3) 0.0434(14) 0.0004(16) 0.0161(12) 0.0165(17)
C36A 0.0373(13) 0.077(2) 0.0545(15) -0.0190(14) 0.0028(11) 0.0113(13)
C37A 0.0251(9) 0.0344(11) 0.0380(11) -0.0011(9) 0.0050(8) 0.0023(8)
C38A 0.0301(10) 0.0400(12) 0.0433(12) -0.0012(9) 0.0081(9) 0.0011(9)
C39A 0.0320(11) 0.0610(17) 0.0502(14) -0.0148(12) 0.0085(10) 0.0082(11)
C40A 0.0360(13) 0.074(2) 0.0544(15) -0.0208(14) -0.0061(11) 0.0221(13)
C41A 0.0413(13) 0.0628(17) 0.0420(13) -0.0074(12) -0.0064(10) 0.0212(12)
C42A 0.0320(11) 0.0457(14) 0.0388(11) -0.0047(10) 0.0008(9) 0.0045(9)
C43A 0.0386(12) 0.0570(15) 0.0433(12) 0.0052(11) 0.0175(10) 0.0081(11)
C44A 0.0466(14) 0.076(2) 0.0351(12) 0.0017(12) 0.0072(10) -0.0096(13)
C45A 0.093(2) 0.063(2) 0.0684(19) -0.0002(16) 0.0457(18) -0.0111(18)
C46A 0.030(2) 0.079(4) 0.072(3) -0.026(2) -0.0038(17) 0.022(2)
C47A 0.060(3) 0.069(4) 0.222(9) -0.028(4) -0.049(4) 0.042(3)
C48A 0.0280(18) 0.101(4) 0.106(4) -0.031(3) 0.003(2) -0.0004(19)
C49A 0.0399(12) 0.0630(17) 0.0350(11) 0.0041(11) 0.0026(9) 0.0109(11)
C50A 0.069(2) 0.084(2) 0.0490(16) 0.0151(16) -0.0014(14) -0.0133(18)
C51A 0.0604(16) 0.0689(19) 0.0380(12) -0.0062(13) 0.0069(11) 0.0149(15)
Si1B 0.0321(3) 0.0398(3) 0.0514(3) 0.0156(3) 0.0192(3) 0.0088(2)
Si2B 0.0274(3) 0.0373(3) 0.0433(3) 0.0133(3) 0.0120(2) 0.0043(2)
C1B 0.0286(10) 0.0452(13) 0.0454(12) 0.0123(10) 0.0128(9) 0.0063(9)
C2B 0.0457(13) 0.0431(14) 0.0651(17) 0.0139(12) 0.0175(12) 0.0058(11)
C3B 0.0503(16) 0.0504(17) 0.101(3) 0.0354(17) 0.0134(16) 0.0005(13)
C4B 0.0469(16) 0.091(3) 0.075(2) 0.052(2) 0.0103(15) -0.0083(16)
F4B 0.0770(14) 0.140(2) 0.1120(19) 0.0932(19) 0.0074(13) -0.0220(14)
C5B 0.0580(18) 0.118(4) 0.0494(17) 0.0258(19) 0.0197(14) -0.006(2)
C6B 0.0526(15) 0.071(2) 0.0477(14) 0.0092(13) 0.0188(12) 0.0033(14)
C7B 0.0317(10) 0.0342(11) 0.0385(11) 0.0053(8) 0.0110(9) -0.0007(8)
C8B 0.0326(11) 0.0460(13) 0.0406(12) -0.0026(10) 0.0072(9) -0.0071(10)
C9B 0.0357(12) 0.0577(15) 0.0377(12) -0.0099(10) 0.0113(9) -0.0049(11)
C10B 0.0333(11) 0.0509(14) 0.0411(12) -0.0026(10) 0.0135(9) -0.0018(10)
C11B 0.0296(10) 0.0477(13) 0.0382(11) -0.0016(9) 0.0067(9) -0.0014(9)
C12B 0.0315(10) 0.0384(11) 0.0336(10) 0.0006(9) 0.0102(8) 0.0028(9)
C13B 0.0317(14) 0.062(3) 0.0538(17) -0.0162(17) 0.0036(12) -0.0077(16)
C14B 0.0487(18) 0.107(4) 0.0447(17) 0.0071(19) -0.0020(13) -0.003(2)
C15B 0.052(2) 0.120(5) 0.175(6) -0.099(5) -0.021(3) -0.001(3)
C16B 0.0365(13) 0.079(2) 0.0527(15) -0.0143(14) 0.0179(11) -0.0017(13)
C17B 0.0692(19) 0.069(2) 0.0654(18) -0.0018(15) 0.0394(16) -0.0009(16)
C18B 0.067(2) 0.096(3) 0.078(2) 0.017(2) 0.0373(18) 0.038(2)
C19B 0.0375(11) 0.0431(13) 0.0347(11) -0.0004(9) 0.0099(9) 0.0070(9)
C20B 0.0674(17) 0.0538(16) 0.0437(13) -0.0071(12) 0.0079(12) -0.0064(14)
C21B 0.0700(18) 0.0513(16) 0.0375(12) 0.0030(11) 0.0108(12) 0.0112(13)
C22B 0.0306(10) 0.0363(12) 0.0413(11) 0.0062(9) 0.0097(9) 0.0023(9)
C23B 0.0326(10) 0.0302(10) 0.0405(11) 0.0051(9) 0.0098(9) 0.0032(8)
C24B 0.0367(11) 0.0379(12) 0.0430(12) 0.0096(10) 0.0064(9) 0.0050(9)
C25B 0.0441(12) 0.0299(11) 0.0415(12) 0.0065(9) 0.0133(10) 0.0025(9)
C26B 0.0405(12) 0.0381(12) 0.0476(13) 0.0114(10) 0.0098(10) -0.0051(10)
C27B 0.0350(11) 0.0405(13) 0.0455(12) 0.0112(10) 0.0082(9) -0.0021(9)
C28B 0.0307(10) 0.0361(11) 0.0396(11) 0.0072(9) 0.0060(8) 0.0032(9)
C29B 0.0324(12) 0.0522(15) 0.0586(15) 0.0005(12) 0.0102(11) 0.0061(11)
C30B 0.0575(16) 0.0510(16) 0.0456(13) 0.0027(11) 0.0068(11) -0.0126(12)
C31B 0.0529(14) 0.0350(12) 0.0424(12) 0.0088(10) 0.0155(11) 0.0050(10)
C32B 0.0732(19) 0.0574(17) 0.0415(13) 0.0077(12) 0.0113(13) -0.0049(14)
C33B 0.0652(16) 0.0339(12) 0.0512(14) 0.0096(10) 0.0215(12) -0.0031(11)
C34B 0.0340(12) 0.0531(16) 0.0635(16) 0.0238(13) 0.0018(11) -0.0109(11)
C35B 0.0586(18) 0.073(2) 0.074(2) 0.0195(17) -0.0087(15) -0.0272(16)
C36B 0.0328(13) 0.093(3) 0.091(2) 0.045(2) 0.0128(14) 0.0034(14)
C37B 0.0278(10) 0.0407(12) 0.0347(10) 0.0073(9) 0.0060(8) 0.0052(9)
C38B 0.0332(11) 0.0478(14) 0.0363(11) 0.0048(10) 0.0099(9) -0.0006(10)
C39B 0.0362(12) 0.0745(19) 0.0429(13) -0.0009(13) 0.0150(10) -0.0096(12)
C40B 0.0352(13) 0.098(3) 0.0451(14) -0.0142(15) 0.0129(11) 0.0026(14)
C41B 0.0402(13) 0.0720(19) 0.0445(13) -0.0157(13) 0.0043(10) 0.0052(12)
C42B 0.0303(11) 0.0487(14) 0.0414(12) 0.0014(10) 0.0012(9) 0.0048(10)
C43B 0.0408(12) 0.0486(14) 0.0474(13) 0.0015(11) 0.0198(10) -0.0082(10)
C44B 0.0502(15) 0.0509(16) 0.075(2) 0.0096(14) 0.0153(14) -0.0072(13)
C45B 0.0553(16) 0.0579(17) 0.0470(14) -0.0022(12) 0.0119(12) -0.0117(13)
C46B 0.047(2) 0.056(4) 0.058(3) -0.009(2) 0.0295(19) 0.005(2)
C47B 0.074(4) 0.175(9) 0.062(3) 0.040(4) 0.044(3) 0.045(5)
C48B 0.046(3) 0.094(6) 0.103(7) 0.000(4) 0.043(3) 0.015(3)
C49B 0.0378(12) 0.0472(14) 0.0523(14) -0.0058(11) -0.0010(10) 0.0003(11)
C50B 0.069(2) 0.123(4) 0.065(2) 0.007(2) -0.0208(18) -0.036(2)
C51B 0.062(2) 0.0461(18) 0.135(4) 0.006(2) -0.010(2) -0.0031(15)
Si1C 0.0309(3) 0.0349(3) 0.0442(3) -0.0125(2) 0.0170(2) -0.0083(2)
Si2C 0.0279(3) 0.0306(3) 0.0518(3) -0.0089(3) 0.0150(2) -0.0050(2)
C1C 0.0255(10) 0.0403(12) 0.0414(11) -0.0076(9) 0.0093(8) -0.0014(9)
C2C 0.0415(13) 0.0368(13) 0.0611(15) -0.0071(11) 0.0139(11) -0.0080(10)
C3C 0.0513(16) 0.0405(15) 0.094(2) -0.0226(15) 0.0182(16) -0.0044(12)
C4C 0.0476(15) 0.064(2) 0.085(2) -0.0467(18) 0.0205(15) -0.0034(14)
F4C 0.0903(15) 0.1001(18) 0.138(2) -0.0876(18) 0.0445(15) -0.0134(13)
C5C 0.074(2) 0.090(3) 0.0505(16) -0.0264(17) 0.0257(15) -0.0077(18)
C6C 0.0572(15) 0.0568(17) 0.0418(13) -0.0074(11) 0.0168(12) -0.0042(13)
C7C 0.0288(9) 0.0286(10) 0.0344(10) -0.0055(8) 0.0095(8) -0.0032(8)
C8C 0.0279(10) 0.0354(11) 0.0353(10) -0.0024(9) 0.0057(8) -0.0004(8)
C9C 0.0317(10) 0.0526(14) 0.0303(10) -0.0022(9) 0.0091(8) 0.0002(9)
C10C 0.0276(10) 0.0549(14) 0.0365(11) -0.0066(10) 0.0093(8) -0.0008(9)
C11C 0.0274(10) 0.0503(14) 0.0358(10) -0.0040(10) 0.0063(8) -0.0009(9)
C12C 0.0307(10) 0.0344(11) 0.0313(10) -0.0057(8) 0.0078(8) -0.0038(8)
C13C 0.0287(10) 0.0589(15) 0.0394(11) 0.0035(11) 0.0092(9) 0.0052(10)
C14C 0.0389(13) 0.077(2) 0.0531(15) -0.0053(14) -0.0031(11) -0.0090(13)
C15C 0.0470(14) 0.0671(19) 0.0509(15) 0.0164(13) 0.0108(12) 0.0126(13)
C16C 0.0309(11) 0.099(2) 0.0378(12) -0.0057(14) 0.0126(9) 0.0079(13)
C17C 0.0604(19) 0.097(3) 0.083(2) -0.027(2) 0.0277(17) 0.0209(19)
C18C 0.0298(12) 0.122(3) 0.0536(16) 0.0091(18) 0.0129(11) -0.0049(15)
C19C 0.0325(10) 0.0453(13) 0.0346(10) -0.0039(9) 0.0095(8) -0.0028(9)
C20C 0.0646(17) 0.0601(17) 0.0395(13) 0.0033(12) 0.0097(12) 0.0121(14)
C21C 0.0707(18) 0.0555(16) 0.0357(12) -0.0089(11) 0.0061(12) -0.0118(14)
C22C 0.0296(10) 0.0312(11) 0.0395(11) -0.0026(9) 0.0088(8) -0.0016(8)
C23C 0.0325(10) 0.0318(11) 0.0427(12) -0.0018(9) 0.0092(9) -0.0018(9)
C24C 0.0346(11) 0.0459(14) 0.0566(15) -0.0172(11) -0.0002(10) 0.0001(10)
C25C 0.0414(13) 0.0437(15) 0.0780(19) -0.0274(14) 0.0034(13) 0.0000(11)
C26C 0.0337(12) 0.0352(13) 0.0773(18) -0.0182(12) 0.0048(12) 0.0035(10)
C27C 0.0313(10) 0.0322(11) 0.0489(13) -0.0053(9) 0.0086(9) 0.0007(9)
C28C 0.0294(10) 0.0360(11) 0.0445(12) -0.0005(9) 0.0048(9) -0.0006(9)
C29C 0.0314(11) 0.0480(14) 0.0548(14) -0.0004(11) 0.0081(10) -0.0015(10)
C30C 0.0497(15) 0.0595(18) 0.0535(15) 0.0121(13) 0.0073(12) 0.0075(12)
C31C 0.0417(18) 0.042(2) 0.071(3) -0.023(2) 0.0031(17) 0.0003(15)
C32C 0.071(3) 0.034(2) 0.109(5) -0.012(2) 0.010(3) -0.0079(18)
C33C 0.065(3) 0.084(4) 0.074(3) -0.042(3) 0.011(3) 0.006(3)
C34C 0.0293(11) 0.0341(12) 0.0610(15) -0.0081(10) 0.0050(10) 0.0027(9)
C35C 0.0393(13) 0.0531(17) 0.0746(19) 0.0049(14) 0.0020(13) 0.0075(12)
C36C 0.0318(11) 0.0432(14) 0.0783(19) -0.0130(13) 0.0108(12) -0.0015(10)
C37C 0.0281(10) 0.0396(12) 0.0443(11) -0.0109(10) 0.0108(9) -0.0075(9)
C38C 0.0301(10) 0.0401(12) 0.0539(13) -0.0122(10) 0.0136(9) -0.0026(9)
C39C 0.0333(12) 0.0527(16) 0.0658(16) -0.0131(13) 0.0209(11) -0.0003(11)
C40C 0.0376(12) 0.0623(17) 0.0567(15) -0.0116(13) 0.0201(11) -0.0085(12)
C41C 0.0410(13) 0.0563(16) 0.0449(13) -0.0018(11) 0.0140(10) -0.0107(11)
C42C 0.0322(11) 0.0444(13) 0.0402(11) -0.0069(10) 0.0063(9) -0.0065(9)
C43C 0.0333(12) 0.0359(12) 0.0778(18) -0.0062(12) 0.0216(12) 0.0022(10)
C44C 0.0552(17) 0.0411(15) 0.104(3) -0.0166(16) 0.0280(17) -0.0021(13)
C45C 0.0515(16) 0.0489(17) 0.087(2) 0.0014(15) 0.0146(15) 0.0093(13)
C46C 0.038(3) 0.080(4) 0.058(4) -0.001(3) 0.026(2) -0.0018(19)
C47C 0.074(3) 0.208(11) 0.065(3) 0.020(4) 0.044(3) 0.026(5)
C48C 0.043(2) 0.122(6) 0.127(5) -0.040(4) 0.037(3) -0.033(3)
C49C 0.0372(12) 0.0468(14) 0.0424(12) 0.0020(10) 0.0047(10) -0.0043(10)
C50C 0.0590(18) 0.095(3) 0.0486(16) 0.0050(16) -0.0041(13) 0.0033(17)
C51C 0.0482(14) 0.0414(14) 0.0695(18) 0.0014(12) 0.0066(13) -0.0031(11)
Si1D 0.0253(3) 0.0382(3) 0.0492(3) 0.0115(3) -0.0006(2) -0.0046(2)
Si2D 0.0232(2) 0.0404(3) 0.0338(3) 0.0068(2) 0.0035(2) -0.0036(2)
C1D 0.0284(10) 0.0380(12) 0.0398(11) 0.0039(9) 0.0088(9) -0.0022(9)
C2D 0.0496(14) 0.0379(13) 0.0456(13) 0.0043(10) -0.0047(11) -0.0085(11)
C3D 0.0592(16) 0.0430(14) 0.0428(13) 0.0095(11) -0.0027(11) -0.0078(12)
C4D 0.0401(12) 0.0355(12) 0.0465(13) 0.0112(10) 0.0086(10) -0.0004(10)
F4D 0.0672(10) 0.0381(8) 0.0684(10) 0.0191(7) 0.0001(8) -0.0049(7)
C5D 0.0460(13) 0.0410(14) 0.0506(14) 0.0020(11) 0.0027(11) -0.0091(11)
C6D 0.0381(12) 0.0452(14) 0.0395(12) 0.0044(10) 0.0000(9) -0.0040(10)
C7D 0.0241(9) 0.0358(11) 0.0359(10) 0.0032(9) 0.0040(7) -0.0044(8)
C8D 0.0267(10) 0.0418(12) 0.0370(11) -0.0030(9) 0.0050(8) -0.0032(9)
C9D 0.0269(10) 0.0399(12) 0.0393(11) -0.0011(9) 0.0042(8) -0.0047(9)
C10D 0.0252(10) 0.0357(11) 0.0419(11) 0.0042(9) 0.0051(8) -0.0032(8)
C11D 0.0251(10) 0.0385(12) 0.0445(11) 0.0018(10) 0.0058(8) 0.0005(9)
C12D 0.0272(10) 0.0375(11) 0.0362(10) 0.0025(9) 0.0028(8) -0.0020(9)
C13D 0.0282(11) 0.0595(17) 0.0538(14) -0.0148(12) 0.0087(10) -0.0050(10)
C14D 0.0530(17) 0.078(2) 0.075(2) -0.0099(17) 0.0066(15) 0.0229(16)
C15D 0.0484(15) 0.090(2) 0.0536(16) -0.0163(16) 0.0210(13) -0.0056(15)
C16D 0.0252(10) 0.0413(13) 0.0652(15) -0.0015(11) 0.0098(10) -0.0056(9)
C17D 0.0524(17) 0.074(2) 0.094(2) -0.0095(19) 0.0405(17) -0.0194(16)
C18D 0.0306(13) 0.077(2) 0.107(3) 0.011(2) -0.0166(15) -0.0040(14)
C19D 0.0326(11) 0.0401(13) 0.0521(14) -0.0047(10) 0.0044(10) -0.0041(9)
C20D 0.080(2) 0.0565(18) 0.0642(18) -0.0187(15) 0.0273(16) -0.0037(16)
C21D 0.0558(16) 0.0409(15) 0.076(2) -0.0032(13) 0.0045(14) -0.0041(12)
C22D 0.0268(10) 0.0399(12) 0.0294(9) -0.0006(8) 0.0054(8) -0.0063(8)
C23D 0.0335(11) 0.0342(11) 0.0366(11) -0.0011(9) 0.0088(9) -0.0045(9)
C24D 0.0418(12) 0.0374(12) 0.0414(12) 0.0003(9) 0.0104(10) 0.0012(10)
C25D 0.0486(13) 0.0371(12) 0.0389(12) 0.0056(10) 0.0099(10) -0.0023(10)
C26D 0.0441(13) 0.0429(13) 0.0386(12) 0.0075(10) 0.0137(10) -0.0005(10)
C27D 0.0322(10) 0.0404(12) 0.0300(10) 0.0028(9) 0.0063(8) -0.0026(9)
C28D 0.0392(12) 0.0380(12) 0.0440(12) -0.0009(10) 0.0158(10) -0.0017(10)
C29D 0.0358(13) 0.0605(18) 0.0704(18) 0.0013(14) 0.0151(12) -0.0014(12)
C30D 0.0635(17) 0.0490(16) 0.0582(16) -0.0106(13) 0.0299(14) -0.0057(13)
C31D 0.0639(16) 0.0379(13) 0.0480(14) 0.0104(11) 0.0179(12) 0.0054(12)
C32D 0.0579(16) 0.0528(16) 0.0442(14) 0.0122(12) 0.0020(12) 0.0026(13)
C33D 0.095(2) 0.0439(16) 0.0542(16) 0.0029(13) 0.0144(16) -0.0149(16)
C34D 0.0341(11) 0.0474(13) 0.0374(11) 0.0093(10) 0.0111(9) 0.0000(10)
C35D 0.0467(13) 0.0542(15) 0.0458(13) 0.0017(11) 0.0170(11) 0.0067(12)
C36D 0.0371(13) 0.0664(18) 0.0566(15) 0.0116(14) 0.0083(11) -0.0035(12)
C37D 0.0231(9) 0.0394(12) 0.0313(10) 0.0009(9) 0.0070(7) -0.0030(8)
C38D 0.0282(10) 0.0451(13) 0.0303(10) -0.0015(9) 0.0083(8) -0.0051(9)
C39D 0.0291(10) 0.0425(12) 0.0316(10) 0.0006(9) 0.0095(8) -0.0062(9)
C40D 0.0253(10) 0.0402(12) 0.0375(11) 0.0017(9) 0.0073(8) -0.0044(9)
C41D 0.0277(10) 0.0456(13) 0.0308(10) -0.0017(9) 0.0033(8) -0.0066(9)
C42D 0.0274(10) 0.0418(12) 0.0310(10) 0.0012(8) 0.0065(8) -0.0023(8)
C43D 0.0349(11) 0.0685(17) 0.0312(11) -0.0072(11) 0.0096(9) -0.0165(12)
C44D 0.0469(14) 0.076(2) 0.0336(12) 0.0004(12) 0.0025(10) 0.0021(13)
C45D 0.0738(18) 0.0617(18) 0.0385(12) -0.0113(12) 0.0221(12) -0.0140(15)
C46D 0.0277(11) 0.0582(15) 0.0396(12) 0.0017(10) 0.0063(9) -0.0102(10)
C47D 0.0488(15) 0.067(2) 0.0692(19) -0.0028(15) 0.0076(14) -0.0260(14)
C48D 0.0319(13) 0.094(3) 0.0633(17) 0.0168(17) 0.0054(12) 0.0077(14)
C49D 0.0278(10) 0.0605(15) 0.0289(10) -0.0043(9) 0.0054(8) -0.0060(10)
C50D 0.0434(13) 0.0700(19) 0.0475(14) -0.0090(13) 0.0155(11) 0.0050(13)
C51D 0.0521(14) 0.0640(17) 0.0363(11) 0.0066(12) 0.0144(10) -0.0053(13)

loop_
_atom_type_symbol
_atom_type_description
_atom_type_scat_dispersion_real
_atom_type_scat_dispersion_imag
_atom_type_scat_source
C C 0.0181 0.0091 'International Tables Vol C Tables 4.2.6.8 and 6.1.1.4'
H H 0.0000 0.0000 'International Tables Vol C Tables 4.2.6.8 and 6.1.1.4'
F F 0.0727 0.0534 'International Tables Vol C Tables 4.2.6.8 and 6.1.1.4'
Si Si 0.2541 0.3302 'International Tables Vol C Tables 4.2.6.8 and 6.1.1.4'

loop_
_geom_angle_atom_site_label_1
_geom_angle_atom_site_label_2
_geom_angle_atom_site_label_3
_geom_angle
C1A Si1A C7A 111.16(10)
C1A Si1A Si2A 124.36(8)
C7A Si1A Si2A 124.38(8)
C37A Si2A C22A 113.99(10)
C37A Si2A Si1A 121.62(8)
C22A Si2A Si1A 124.12(7)
C2A C1A C6A 117.2(2)
C2A C1A Si1A 119.07(18)
C6A C1A Si1A 123.55(19)
C3A C2A C1A 122.7(2)
C4A C3A C2A 118.0(2)
F4A C4A C5A 119.3(2)
F4A C4A C3A 118.3(2)
C5A C4A C3A 122.4(2)
C4A C5A C6A 118.4(2)
C5A C6A C1A 121.3(2)
C8A C7A C12A 119.36(19)
C8A C7A Si1A 121.69(17)
C12A C7A Si1A 118.95(17)
C9A C8A C7A 119.2(2)
C9A C8A C13A 117.6(2)
C7A C8A C13A 123.2(2)
C10A C9A C8A 122.3(2)
C9A C10A C11A 117.7(2)
C9A C10A C16A 120.5(2)
C11A C10A C16A 121.8(2)
C10A C11A C12A 122.4(2)
C11A C12A C7A 119.0(2)
C11A C12A C19A 118.7(2)
C7A C12A C19A 122.2(2)
C14A C13A C8A 111.8(2)
C14A C13A C15A 111.4(3)
C8A C13A C15A 111.9(2)
C18A C16A C17A 111.7(3)
C18A C16A C10A 110.8(2)
C17A C16A C10A 112.0(2)
C21A C19A C20A 110.5(3)
C21A C19A C12A 111.4(2)
C20A C19A C12A 114.0(3)
C23A C22A C27A 118.2(2)
C23A C22A Si2A 117.97(17)
C27A C22A Si2A 123.7(2)
C24A C23A C22A 118.8(3)
C24A C23A C28A 118.8(3)
C22A C23A C28A 122.5(2)
C25A C24A C23A 122.7(3)
C26A C25A C24A 117.8(3)
C26A C25A C31A 115.7(3)
C24A C25A C31A 126.5(3)
C26A C25A C31' 137.6(4)
C24A C25A C31' 101.4(5)
C25A C26A C27A 122.6(3)
C26A C27A C22A 119.9(3)
C26A C27A C34A 116.1(2)
C22A C27A C34A 124.1(2)
C23A C28A C29A 111.8(3)
C23A C28A C30A 111.3(2)
C29A C28A C30A 111.3(3)
C33A C31A C32A 110.2(6)
C33A C31A C25A 107.4(3)
C32A C31A C25A 111.5(5)
C33' C31' C32' 107.6(12)
C33' C31' C25A 106.2(11)
C32' C31' C25A 96.0(16)
C27A C34A C36A 110.7(3)
C27A C34A C35A 111.6(2)
C36A C34A C35A 110.3(2)
C42A C37A C38A 119.1(2)
C42A C37A Si2A 117.98(16)
C38A C37A Si2A 122.73(17)
C39A C38A C37A 118.9(2)
C39A C38A C43A 117.3(2)
C37A C38A C43A 123.9(2)
C40A C39A C38A 122.7(2)
C39A C40A C41A 117.9(2)
C39A C40A C46A 119.4(3)
C41A C40A C46A 122.6(3)
C39A C40A C46' 125.0(6)
C41A C40A C46' 113.0(6)
C40A C41A C42A 122.1(2)
C41A C42A C37A 119.3(2)
C41A C42A C49A 117.8(2)
C37A C42A C49A 122.8(2)
C38A C43A C44A 112.2(2)
C38A C43A C45A 112.3(3)
C44A C43A C45A 109.3(2)
C48A C46A C40A 113.3(3)
C48A C46A C47A 109.8(4)
C40A C46A C47A 109.2(5)
C47' C46' C48' 108.9(12)
C47' C46' C40A 120.4(17)
C48' C46' C40A 93.1(13)
C51A C49A C42A 111.6(2)
C51A C49A C50A 110.7(2)
C42A C49A C50A 112.0(3)
C1B Si1B C7B 111.39(10)
C1B Si1B Si2B 118.13(8)
C7B Si1B Si2B 129.44(8)
C22B Si2B C37B 116.36(10)
C22B Si2B Si1B 123.74(7)
C37B Si2B Si1B 117.21(7)
C6B C1B C2B 118.1(3)
C6B C1B Si1B 121.2(2)
C2B C1B Si1B 120.6(2)
C3B C2B C1B 121.3(3)
C4B C3B C2B 118.4(3)
C5B C4B C3B 122.9(3)
C5B C4B F4B 118.9(4)
C3B C4B F4B 118.2(4)
C4B C5B C6B 118.8(3)
C5B C6B C1B 120.4(3)
C12B C7B C8B 119.1(2)
C12B C7B Si1B 117.38(17)
C8B C7B Si1B 123.53(17)
C9B C8B C7B 119.0(2)
C9B C8B C13B 119.6(2)
C7B C8B C13B 121.4(2)
C9B C8B C13" 110(2)
C7B C8B C13" 128.0(18)
C10B C9B C8B 122.3(2)
C11B C10B C9B 118.1(2)
C11B C10B C16B 120.1(2)
C9B C10B C16B 121.6(2)
C10B C11B C12B 122.0(2)
C11B C12B C7B 119.5(2)
C11B C12B C19B 118.1(2)
C7B C12B C19B 122.34(19)
C14B C13B C8B 112.3(3)
C14B C13B C15B 111.1(4)
C8B C13B C15B 111.8(3)
C14" C13" C15" 110.6(15)
C14" C13" C8B 100(3)
C15" C13" C8B 123(5)
C17B C16B C10B 114.7(3)
C17B C16B C18B 109.6(3)
C10B C16B C18B 109.1(3)
C20B C19B C21B 111.1(2)
C20B C19B C12B 113.2(2)
C21B C19B C12B 110.6(2)
C23B C22B C27B 117.7(2)
C23B C22B Si2B 118.21(16)
C27B C22B Si2B 124.09(17)
C24B C23B C22B 120.0(2)
C24B C23B C28B 117.6(2)
C22B C23B C28B 122.34(19)
C23B C24B C25B 122.8(2)
C26B C25B C24B 117.0(2)
C26B C25B C31B 123.2(2)
C24B C25B C31B 119.8(2)
C25B C26B C27B 123.1(2)
C26B C27B C22B 119.5(2)
C26B C27B C34B 116.3(2)
C22B C27B C34B 124.2(2)
C23B C28B C29B 111.2(2)
C23B C28B C30B 112.84(19)
C29B C28B C30B 110.1(2)
C33B C31B C25B 113.8(2)
C33B C31B C32B 109.8(2)
C25B C31B C32B 111.5(2)
C27B C34B C35B 111.3(3)
C27B C34B C36B 111.6(3)
C35B C34B C36B 111.7(3)
C42B C37B C38B 118.7(2)
C42B C37B Si2B 118.38(17)
C38B C37B Si2B 122.90(18)
C39B C38B C37B 118.1(2)
C39B C38B C43B 118.1(2)
C37B C38B C43B 123.8(2)
C40B C39B C38B 123.6(3)
C39B C40B C41B 117.7(2)
C39B C40B C46B 127.0(3)
C41B C40B C46B 115.1(4)
C39B C40B C46" 108.3(5)
C41B C40B C46" 132.9(4)
C40B C41B C42B 121.8(3)
C41B C42B C37B 120.1(2)
C41B C42B C49B 118.0(2)
C37B C42B C49B 122.0(2)
C38B C43B C44B 111.9(2)
C38B C43B C45B 111.9(2)
C44B C43B C45B 109.2(2)
C48B C46B C47B 115.5(8)
C48B C46B C40B 112.3(6)
C47B C46B C40B 106.8(4)
C48" C46" C47" 104.2(10)
C48" C46" C40B 106.2(12)
C47" C46" C40B 103.8(8)
C50B C49B C51B 112.2(3)
C50B C49B C42B 111.9(3)
C51B C49B C42B 111.7(2)
C1C Si1C C7C 116.49(10)
C1C Si1C Si2C 118.43(7)
C7C Si1C Si2C 124.37(7)
C22C Si2C C37C 112.53(10)
C22C Si2C Si1C 123.74(7)
C37C Si2C Si1C 123.72(8)
C6C C1C C2C 117.2(2)
C6C C1C Si1C 121.8(2)
C2C C1C Si1C 120.96(19)
C3C C2C C1C 121.1(3)
C4C C3C C2C 119.4(3)
C3C C4C C5C 122.4(3)
C3C C4C F4C 119.0(4)
C5C C4C F4C 118.6(3)
C4C C5C C6C 118.6(3)
C5C C6C C1C 121.3(3)
C8C C7C C12C 119.16(18)
C8C C7C Si1C 122.36(16)
C12C C7C Si1C 118.37(15)
C9C C8C C7C 119.2(2)
C9C C8C C13C 118.37(19)
C7C C8C C13C 122.44(19)
C10C C9C C8C 122.0(2)
C11C C10C C9C 118.2(2)
C11C C10C C16C 121.0(2)
C9C C10C C16C 120.8(2)
C10C C11C C12C 122.4(2)
C11C C12C C7C 119.07(19)
C11C C12C C19C 118.43(19)
C7C C12C C19C 122.48(18)
C8C C13C C15C 112.3(2)
C8C C13C C14C 111.6(2)
C15C C13C C14C 111.0(2)
C10C C16C C18C 113.0(2)
C10C C16C C17C 109.9(3)
C18C C16C C17C 110.9(3)
C12C C19C C21C 110.9(2)
C12C C19C C20C 113.2(2)
C21C C19C C20C 111.7(2)
C27C C22C C23C 118.7(2)
C27C C22C Si2C 123.14(17)
C23C C22C Si2C 117.87(16)
C24C C23C C22C 119.2(2)
C24C C23C C28C 118.5(2)
C22C C23C C28C 122.3(2)
C25C C24C C23C 122.0(2)
C24C C25C C26C 118.0(2)
C24C C25C C31C 121.9(3)
C26C C25C C31C 120.0(3)
C24C C25C C31* 115.1(5)
C26C C25C C31* 120.0(5)
C27C C26C C25C 122.2(2)
C26C C27C C22C 119.6(2)
C26C C27C C34C 116.6(2)
C22C C27C C34C 123.8(2)
C23C C28C C30C 111.8(2)
C23C C28C C29C 112.0(2)
C30C C28C C29C 110.5(2)
C33C C31C C25C 109.2(4)
C33C C31C C32C 110.4(4)
C25C C31C C32C 113.7(3)
C32* C31* C33* 110.6(10)
C32* C31* C25C 94.7(11)
C33* C31* C25C 123.5(11)
C27C C34C C35C 112.0(2)
C27C C34C C36C 111.0(2)
C35C C34C C36C 110.7(2)
C42C C37C C38C 118.7(2)
C42C C37C Si2C 116.84(18)
C38C C37C Si2C 124.25(19)
C39C C38C C37C 118.7(2)
C39C C38C C43C 117.2(2)
C37C C38C C43C 124.1(2)
C40C C39C C38C 123.0(3)
C39C C40C C41C 117.9(2)
C39C C40C C46C 119.2(4)
C41C C40C C46C 122.8(4)
C39C C40C C46* 122.6(9)
C41C C40C C46* 118.8(9)
C40C C41C C42C 121.7(3)
C41C C42C C37C 120.0(2)
C41C C42C C49C 117.7(2)
C37C C42C C49C 122.3(2)
C38C C43C C45C 113.1(2)
C38C C43C C44C 111.5(3)
C45C C43C C44C 109.3(2)
C48C C46C C47C 114.6(6)
C48C C46C C40C 111.8(5)
C47C C46C C40C 111.5(5)
C47* C46* C48* 110.4(13)
C47* C46* C40C 114(2)
C48* C46* C40C 101.4(17)
C50C C49C C42C 111.1(2)
C50C C49C C51C 110.7(3)
C42C C49C C51C 112.2(2)
C1D Si1D C7D 112.48(10)
C1D Si1D Si2D 122.32(8)
C7D Si1D Si2D 125.16(8)
C22D Si2D C37D 113.50(10)
C22D Si2D Si1D 123.64(7)
C37D Si2D Si1D 122.84(8)
C6D C1D C2D 117.8(2)
C6D C1D Si1D 123.00(18)
C2D C1D Si1D 118.96(18)
C3D C2D C1D 121.2(2)
C4D C3D C2D 118.9(2)
F4D C4D C3D 118.3(2)
F4D C4D C5D 119.3(2)
C3D C4D C5D 122.4(2)
C4D C5D C6D 118.2(2)
C1D C6D C5D 121.4(2)
C8D C7D C12D 118.98(19)
C8D C7D Si1D 121.70(16)
C12D C7D Si1D 119.33(17)
C7D C8D C9D 119.3(2)
C7D C8D C13D 123.1(2)
C9D C8D C13D 117.6(2)
C10D C9D C8D 122.1(2)
C9D C10D C11D 117.9(2)
C9D C10D C16D 120.2(2)
C11D C10D C16D 122.0(2)
C10D C11D C12D 122.2(2)
C11D C12D C7D 119.5(2)
C11D C12D C19D 118.7(2)
C7D C12D C19D 121.74(19)
C14D C13D C8D 111.4(2)
C14D C13D C15D 110.9(3)
C8D C13D C15D 112.3(2)
C17D C16D C18D 110.9(3)
C17D C16D C10D 112.4(2)
C18D C16D C10D 110.4(2)
C20D C19D C12D 113.3(2)
C20D C19D C21D 109.9(3)
C12D C19D C21D 111.5(2)
C23D C22D C27D 117.9(2)
C23D C22D Si2D 118.69(15)
C27D C22D Si2D 123.26(18)
C24D C23D C22D 120.2(2)
C24D C23D C28D 117.3(2)
C22D C23D C28D 122.4(2)
C23D C24D C25D 122.2(2)
C26D C25D C24D 117.3(2)
C26D C25D C31D 121.1(2)
C24D C25D C31D 121.5(2)
C25D C26D C27D 122.8(2)
C26D C27D C22D 119.4(2)
C26D C27D C34D 117.04(19)
C22D C27D C34D 123.5(2)
C30D C28D C29D 111.8(2)
C30D C28D C23D 111.0(2)
C29D C28D C23D 112.0(2)
C25D C31D C33D 111.1(2)
C25D C31D C32D 111.2(2)
C33D C31D C32D 110.3(2)
C27D C34D C36D 111.4(2)
C27D C34D C35D 111.7(2)
C36D C34D C35D 111.2(2)
C42D C37D C38D 118.57(19)
C42D C37D Si2D 117.62(15)
C38D C37D Si2D 123.34(16)
C39D C38D C37D 119.03(19)
C39D C38D C43D 117.82(19)
C37D C38D C43D 123.14(19)
C40D C39D C38D 122.62(19)
C39D C40D C41D 118.08(19)
C39D C40D C46D 121.33(19)
C41D C40D C46D 120.6(2)
C40D C41D C42D 121.7(2)
C41D C42D C37D 119.85(19)
C41D C42D C49D 117.46(19)
C37D C42D C49D 122.70(19)
C38D C43D C44D 111.2(2)
C38D C43D C45D 112.5(2)
C44D C43D C45D 109.8(2)
C47D C46D C48D 111.0(3)
C47D C46D C40D 111.9(2)
C48D C46D C40D 110.9(2)
C51D C49D C42D 111.5(2)
C51D C49D C50D 111.5(2)
C42D C49D C50D 111.2(2)

loop_
_geom_bond_atom_site_label_1
_geom_bond_atom_site_label_2
_geom_bond_distance
Si1A C1A 1.870(3)
Si1A C7A 1.880(2)
Si1A Si2A 2.1468(8)
Si2A C37A 1.891(2)
Si2A C22A 1.896(3)
C1A C2A 1.385(4)
C1A C6A 1.399(3)
C2A C3A 1.379(4)
C3A C4A 1.373(4)
C4A F4A 1.359(3)
C4A C5A 1.370(4)
C5A C6A 1.392(4)
C7A C8A 1.408(3)
C7A C12A 1.414(3)
C8A C9A 1.399(3)
C8A C13A 1.524(3)
C9A C10A 1.388(3)
C10A C11A 1.391(4)
C10A C16A 1.521(3)
C11A C12A 1.397(3)
C12A C19A 1.518(4)
C13A C14A 1.513(5)
C13A C15A 1.536(4)
C16A C18A 1.516(4)
C16A C17A 1.519(4)
C19A C21A 1.501(5)
C19A C20A 1.503(5)
C22A C23A 1.418(4)
C22A C27A 1.422(3)
C23A C24A 1.399(4)
C23A C28A 1.518(4)
C24A C25A 1.389(5)
C25A C26A 1.371(5)
C25A C31A 1.532(5)
C25A C31' 1.687(12)
C26A C27A 1.385(4)
C27A C34A 1.515(4)
C28A C29A 1.529(4)
C28A C30A 1.530(4)
C31A C33A 1.513(6)
C31A C32A 1.526(8)
C31' C33' 1.490(13)
C31' C32' 1.562(13)
C34A C36A 1.536(4)
C34A C35A 1.539(4)
C37A C42A 1.408(3)
C37A C38A 1.419(3)
C38A C39A 1.394(4)
C38A C43A 1.512(4)
C39A C40A 1.373(4)
C40A C41A 1.393(4)
C40A C46A 1.525(4)
C40A C46' 1.62(2)
C41A C42A 1.393(3)
C42A C49A 1.524(3)
C43A C44A 1.532(4)
C43A C45A 1.534(4)
C46A C48A 1.517(6)
C46A C47A 1.537(8)
C46' C47' 1.500(13)
C46' C48' 1.540(13)
C49A C51A 1.518(4)
C49A C50A 1.532(5)
Si1B C1B 1.860(2)
Si1B C7B 1.881(2)
Si1B Si2B 2.1536(8)
Si2B C22B 1.885(2)
Si2B C37B 1.895(2)
C1B C6B 1.393(4)
C1B C2B 1.396(4)
C2B C3B 1.377(4)
C3B C4B 1.361(6)
C4B C5B 1.358(7)
C4B F4B 1.362(3)
C5B C6B 1.389(5)
C7B C12B 1.410(3)
C7B C8B 1.413(3)
C8B C9B 1.393(3)
C8B C13B 1.518(4)
C8B C13" 1.57(5)
C9B C10B 1.386(4)
C10B C11B 1.384(3)
C10B C16B 1.523(3)
C11B C12B 1.392(3)
C12B C19B 1.530(3)
C13B C14B 1.517(6)
C13B C15B 1.521(5)
C13" C14" 1.514(15)
C13" C15" 1.516(15)
C16B C17B 1.501(4)
C16B C18B 1.545(6)
C19B C20B 1.515(4)
C19B C21B 1.527(4)
C22B C23B 1.419(3)
C22B C27B 1.420(3)
C23B C24B 1.388(3)
C23B C28B 1.524(3)
C24B C25B 1.391(4)
C25B C26B 1.378(4)
C25B C31B 1.525(3)
C26B C27B 1.400(3)
C27B C34B 1.518(4)
C28B C29B 1.528(3)
C28B C30B 1.532(4)
C31B C33B 1.524(4)
C31B C32B 1.532(4)
C34B C35B 1.527(5)
C34B C36B 1.532(5)
C37B C42B 1.417(4)
C37B C38B 1.419(3)
C38B C39B 1.397(3)
C38B C43B 1.513(4)
C39B C40B 1.377(5)
C40B C41B 1.386(5)
C40B C46B 1.534(5)
C40B C46" 1.619(10)
C41B C42B 1.391(4)
C42B C49B 1.525(4)
C43B C44B 1.525(4)
C43B C45B 1.534(4)
C46B C48B 1.477(8)
C46B C47B 1.492(8)
C46" C48" 1.541(12)
C46" C47" 1.566(11)
C49B C50B 1.508(4)
C49B C51B 1.522(5)
Si1C C1C 1.862(2)
Si1C C7C 1.881(2)
Si1C Si2C 2.1417(8)
Si2C C22C 1.885(2)
Si2C C37C 1.893(2)
C1C C6C 1.394(4)
C1C C2C 1.398(4)
C2C C3C 1.381(4)
C3C C4C 1.353(6)
C4C C5C 1.358(6)
C4C F4C 1.361(3)
C5C C6C 1.392(4)
C7C C8C 1.413(3)
C7C C12C 1.416(3)
C8C C9C 1.397(3)
C8C C13C 1.520(3)
C9C C10C 1.390(3)
C10C C11C 1.382(3)
C10C C16C 1.518(3)
C11C C12C 1.394(3)
C12C C19C 1.515(3)
C13C C15C 1.528(4)
C13C C14C 1.528(4)
C16C C18C 1.522(5)
C16C C17C 1.527(6)
C19C C21C 1.516(4)
C19C C20C 1.520(4)
C22C C27C 1.414(3)
C22C C23C 1.417(3)
C23C C24C 1.398(3)
C23C C28C 1.521(3)
C24C C25C 1.386(4)
C25C C26C 1.387(4)
C25C C31C 1.518(4)
C25C C31* 1.647(15)
C26C C27C 1.386(3)
C27C C34C 1.525(3)
C28C C30C 1.527(4)
C28C C29C 1.528(3)
C31C C33C 1.515(6)
C31C C32C 1.530(7)
C31* C32* 1.501(12)
C31* C33* 1.530(12)
C34C C35C 1.529(4)
C34C C36C 1.534(4)
C37C C42C 1.411(4)
C37C C38C 1.413(4)
C38C C39C 1.405(3)
C38C C43C 1.512(4)
C39C C40C 1.372(5)
C40C C41C 1.391(4)
C40C C46C 1.515(6)
C40C C46* 1.58(3)
C41C C42C 1.395(3)
C42C C49C 1.525(4)
C43C C45C 1.531(5)
C43C C44C 1.535(4)
C46C C48C 1.489(8)
C46C C47C 1.500(8)
C46* C47* 1.509(14)
C46* C48* 1.510(14)
C49C C50C 1.524(4)
C49C C51C 1.526(4)
Si1D C1D 1.869(2)
Si1D C7D 1.883(2)
Si1D Si2D 2.1462(8)
Si2D C22D 1.889(2)
Si2D C37D 1.893(2)
C1D C6D 1.390(4)
C1D C2D 1.390(3)
C2D C3D 1.389(4)
C3D C4D 1.363(4)
C4D F4D 1.354(3)
C4D C5D 1.367(4)
C5D C6D 1.397(4)
C7D C8D 1.403(3)
C7D C12D 1.411(3)
C8D C9D 1.406(3)
C8D C13D 1.521(3)
C9D C10D 1.383(3)
C10D C11D 1.386(3)
C10D C16D 1.525(3)
C11D C12D 1.391(3)
C12D C19D 1.523(3)
C13D C14D 1.517(5)
C13D C15D 1.522(4)
C16D C17D 1.522(4)
C16D C18D 1.524(4)
C19D C20D 1.520(4)
C19D C21D 1.526(4)
C22D C23D 1.412(3)
C22D C27D 1.427(3)
C23D C24D 1.392(3)
C23D C28D 1.531(3)
C24D C25D 1.392(4)
C25D C26D 1.388(4)
C25D C31D 1.519(3)
C26D C27D 1.389(3)
C27D C34D 1.519(3)
C28D C30D 1.520(4)
C28D C29D 1.528(4)
C31D C33D 1.526(5)
C31D C32D 1.526(4)
C34D C36D 1.533(4)
C34D C35D 1.535(4)
C37D C42D 1.408(3)
C37D C38D 1.421(3)
C38D C39D 1.397(3)
C38D C43D 1.516(3)
C39D C40D 1.375(3)
C40D C41D 1.391(3)
C40D C46D 1.521(3)
C41D C42D 1.397(3)
C42D C49D 1.526(3)
C43D C44D 1.524(4)
C43D C45D 1.535(4)
C46D C47D 1.519(4)
C46D C48D 1.520(4)
C49D C51D 1.523(4)
C49D C50D 1.527(4)
